data_1576672
loop_
_publ_author_name
'Nie, Haigen'
'Tan, Jiao'
'Luo, Yi'
'Ni, Xin-Long'

_publ_section_title
;
 A cucurbit[8]uril-triggered ionic photosensitizer in solution and solid
 states: selective control of <sup>1</sup>O<sub>2</sub> and
 O<sub>2</sub>&#x2d9;<sup>-</sup> generation.
;
_journal_issue 8
_journal_name_full 'Chemical science'
_journal_page_first 4137
_journal_page_last 4144
_journal_paper_doi 10.1039/d5sc06904a
_journal_volume 17
_journal_year 2026
_chemical_formula_moiety 'C26 H16 I2 N4 S2, Cl, 3(C24 H24 N16 O8), 2(C H2 O)'
_chemical_formula_sum 'C100 H92 Cl I2 N52 O26 S2'
_chemical_formula_weight 2791.62
_space_group_crystal_system monoclinic
_space_group_IT_number 14
_space_group_name_Hall '-P 2yn'
_space_group_name_H-M_alt 'P 1 21/n 1'
_atom_sites_solution_hydrogens mixed
_audit_creation_date 2025-06-14
_audit_creation_method
;
Olex2 1.2
(compiled 2018.05.29 svn.r3508 for OlexSys, GUI svn.r5506)
;
_audit_update_record
;
2025-07-16 deposited with the CCDC.	2025-12-15 downloaded from the CCDC.
;
_cell_angle_alpha 90
_cell_angle_beta 101.584(4)
_cell_angle_gamma 90
_cell_formula_units_Z 4
_cell_length_a 18.2818(8)
_cell_length_b 27.2752(10)
_cell_length_c 34.8195(10)
_cell_measurement_reflns_used 8608
_cell_measurement_temperature 100.01(10)
_cell_measurement_theta_max 71.8300
_cell_measurement_theta_min 2.9340
_cell_volume 17008.7(11)
_computing_cell_refinement 'CrysAlisPro 1.171.38.46 (Rigaku OD, 2015)'
_computing_data_collection 'CrysAlisPro 1.171.38.46 (Rigaku OD, 2015)'
_computing_data_reduction 'CrysAlisPro 1.171.38.46 (Rigaku OD, 2015)'
_computing_molecular_graphics 'Olex2 (Dolomanov et al., 2009)'
_computing_publication_material 'Olex2 (Dolomanov et al., 2009)'
_computing_structure_refinement 'ShelXL (Sheldrick, 2015)'
_computing_structure_solution 'SHELXT 2014/5 (Sheldrick, 2014)'
_diffrn_ambient_temperature 100.0
_diffrn_detector_area_resol_mean 8.0697
_diffrn_detector_type EosS2
_diffrn_measured_fraction_theta_full 0.999
_diffrn_measured_fraction_theta_max 0.999
_diffrn_measurement_details
;
List of Runs (angles in degrees, time in seconds):

  # Type    Start    End  Width  t~exp~   \w     \q     \k     \f   Frames
#--------------------------------------------------------------------------
  1  \w     27.00  84.00   1.00    4.00    --   34.73  57.00 -30.00   57
  2  \w    -32.00   3.00   1.00    4.00    --   34.73 -77.00 -30.00   35
  3  \w     64.00  92.00   1.00    4.00    --   34.73-132.00  82.00   28
  4  \w      8.00  88.00   1.00    4.00    --   34.73  19.00 -60.00   80
  5  \w      9.00  73.00   1.00    4.00    --   34.73 -99.00-180.00   64
  6  \w     22.00  59.00   1.00    4.00    --   34.73 -77.00 -30.00   37
  7  \w     18.00  73.00   1.00    4.00    --   34.73  57.00  90.00   55
  8  \w     71.00 108.00   1.00   16.00    --  106.50 -45.00  90.00   37
  9  \w     38.00 122.00   1.00   16.00    --  106.50 -45.00-120.00   84
 10  \w     89.00 172.00   1.00   16.00    --  106.50  61.00-150.00   83
 11  \w     59.00 123.00   1.00   16.00    --  106.50 178.00 120.00   64
 12  \w     78.00 113.00   1.00   16.00    --  106.50-111.00 150.00   35
 13  \w     54.00 109.00   1.00   16.00    --  106.50 -94.00 -30.00   55
 14  \w     56.00 132.00   1.00   16.00    --  106.50 -77.00-180.00   76
 15  \w     89.00 173.00   1.00   16.00    --  106.50  61.00 -60.00   84
;
_diffrn_measurement_device 'four-circle diffractometer'
_diffrn_measurement_device_type 'SuperNova, Dual, Cu at zero, EosS2'
_diffrn_measurement_method '\w scans'
_diffrn_radiation_type CuK\a
_diffrn_radiation_wavelength 1.54184
_diffrn_reflns_av_R_equivalents 0.0697
_diffrn_reflns_av_unetI/netI 0.1161
_diffrn_reflns_Laue_measured_fraction_full 0.999
_diffrn_reflns_Laue_measured_fraction_max 0.999
_diffrn_reflns_limit_h_max 20
_diffrn_reflns_limit_h_min -21
_diffrn_reflns_limit_k_max 32
_diffrn_reflns_limit_k_min -31
_diffrn_reflns_limit_l_max 31
_diffrn_reflns_limit_l_min -41
_diffrn_reflns_number 65632
_diffrn_reflns_point_group_measured_fraction_full 0.999
_diffrn_reflns_point_group_measured_fraction_max 0.999
_diffrn_reflns_theta_full 66.601
_diffrn_reflns_theta_max 66.601
_diffrn_reflns_theta_min 2.074
_exptl_absorpt_coefficient_mu 3.846
_exptl_absorpt_correction_T_max 1.00000
_exptl_absorpt_correction_T_min 0.46776
_exptl_absorpt_correction_type multi-scan
_exptl_absorpt_process_details
;
CrysAlisPro 1.171.38.46 (Rigaku Oxford Diffraction, 2015)
Empirical absorption correction using spherical harmonics,
 implemented in SCALE3 ABSPACK scaling algorithm.
;
_exptl_crystal_colour orange
_exptl_crystal_colour_primary orange
_exptl_crystal_density_diffrn 1.090
_exptl_crystal_description block
_exptl_crystal_F_000 5676
_exptl_crystal_size_max 0.2
_exptl_crystal_size_mid 0.1
_exptl_crystal_size_min 0.1
_refine_diff_density_max 1.147
_refine_diff_density_min -1.046
_refine_diff_density_rms 0.076
_refine_ls_extinction_method none
_refine_ls_goodness_of_fit_ref 0.953
_refine_ls_hydrogen_treatment constr
_refine_ls_matrix_type full
_refine_ls_number_parameters 1703
_refine_ls_number_reflns 30035
_refine_ls_number_restraints 36
_refine_ls_restrained_S_all 0.974
_refine_ls_R_factor_all 0.1260
_refine_ls_R_factor_gt 0.0776
_refine_ls_shift/su_max 0.001
_refine_ls_shift/su_mean 0.000
_refine_ls_structure_factor_coef Fsqd
_refine_ls_weighting_details 'w=1/[\s^2^(Fo^2^)+(0.1114P)^2^] where P=(Fo^2^+2Fc^2^)/3'
_refine_ls_weighting_scheme calc
_refine_ls_wR_factor_gt 0.2069
_refine_ls_wR_factor_ref 0.2505
_reflns_Friedel_coverage 0.000
_reflns_number_gt 15590
_reflns_number_total 30035
_reflns_threshold_expression 'I > 2\s(I)'
_cod_data_source_file d5sc06904a2.cif
_cod_data_source_block exp_4438_sq_sq_sq
_cod_database_code 1576672
_shelx_shelxl_version_number 2016/6
_shelx_space_group_comment
;
The symmetry employed for this shelxl refinement is uniquely defined
by the following loop, which should always be used as a source of
symmetry information in preference to the above space-group names.
They are only intended as comments.
;
_shelx_estimated_absorpt_t_max 0.700
_shelx_estimated_absorpt_t_min 0.513
_olex2_refinement_description
;
1. Fixed Uiso
 At 1.2 times of:
  All C(H) groups, All C(H,H) groups
 At 1.5 times of:
  All I(H,H,H,H) groups
2. Restrained distances
 C20-O05X
 1.2 with sigma of 0.01
 C20-O05X = C02J-O02K
 1.26 with sigma of 0.01
 C02J-O02K
 1.2 with sigma of 0.01
 C02J-H02I = C02J-H02H
 0.86 with sigma of 0.01
 C20-H20B = C20-H20A
 0.86 with sigma of 0.01
 O02K-H02I
 2.08 with sigma of 0.01
 H02H-O02K
 1.65 with sigma of 0.01
 H02I-H02H
 1.69 with sigma of 0.01
 H02H-H02I
 1.28 with sigma of 0.01
3. Uiso/Uaniso restraints and constraints
Uanis(O02K) \\sim Ueq, Uanis(C02J) \\sim Ueq: with sigma of 0.005 and sigma for
terminal atoms of 0.01
Uanis(O05X) \\sim Ueq, Uanis(C20) \\sim Ueq: with sigma of 0.001 and sigma for
terminal atoms of 0.002
4. Others
 Sof(S006)=Sof(S009)=Sof(I15)=Sof(I18)=Sof(N6)=Sof(N0)=1-FVAR(1)
 Sof(I001)=Sof(I02)=Sof(S003)=Sof(S004)=Sof(N1)=Sof(N2)=FVAR(1)
5.a Riding coordinates:
 I18(H20A), I18(H20B), I18(H02H), I18(H02I)
5.b Ternary CH refined with riding coordinates:
 C025(H025), C02D(H02D), C02E(H02E), C02G(H02G), C02L(H02L), C02V(H02V),
 C02Y(H02Y), C032(H032), C035(H035), C037(H037), C03I(H03I), C03K(H03K),
 C03T(H03T), C03U(H03U), C03X(H03X), C045(H045), C04H(H04I), C04K(H04K),
 C04S(H04S), C04W(H04W), C051(H051), C053(H053), C05A(H05E), C05B(H05F)
5.c Secondary CH2 refined with riding coordinates:
 C02I(H02A,H02B), C02T(H02C,H02F), C030(H03M,H03N), C034(H03O,H03P), C03B(H03Q,
 H03R), C03D(H03S,H03V), C03F(H03W,H03Y), C03J(H03A,H03B), C03P(H03C,H03D),
 C03S(H03E,H03F), C03V(H03G,H03H), C03Z(H03J,H03L), C041(H04A,H04B), C049(H04C,
 H04D), C04E(H04E,H04F), C04G(H04G,H04H), C04L(H04Q,H04R), C04M(H04J,H04L),
 C04Q(H04M,H04N), C04X(H04O,H04P), C054(H05A,H05B), C059(H05C,H05D), C05D(H05G,
 H05H), C05F(H05I,H05J)
5.d Aromatic/amide H refined with riding coordinates:
 C03Y(H03Z), C04A(H04T), C04O(H04U), C04U(H04V), C04V(H04X), C04Z(H04Z),
 C055(H055), C056(H056), C05C(H05K), C05E(H05L), C05J(H05M), C05K(H05N),
 C05L(H05O), C05M(H05P), C05R(H05R), C6(H6)
;
_olex2_submission_special_instructions 'No special instructions were received'
_oxdiff_exptl_absorpt_empirical_details
;
Empirical correction (ABSPACK) includes:
- Absorption correction using spherical harmonics
- Frame scaling
;

loop_
_space_group_symop_operation_xyz
'x, y, z'
'-x+1/2, y+1/2, -z+1/2'
'-x, -y, -z'
'x-1/2, -y-1/2, z-1/2'

loop_
_atom_site_label
_atom_site_type_symbol
_atom_site_fract_x
_atom_site_fract_y
_atom_site_fract_z
_atom_site_U_iso_or_equiv
_atom_site_adp_type
_atom_site_occupancy
_atom_site_site_symmetry_order
_atom_site_calc_flag
_atom_site_refinement_flags_posn
_atom_site_refinement_flags_adp
_atom_site_refinement_flags_occupancy
_atom_site_disorder_assembly
_atom_site_disorder_group
I001 I 0.74501(11) 0.16681(9) 0.77062(6) 0.0688(5) Uani 0.553(6) 1 d . . P A 2
I02 I 0.18799(18) 0.87014(8) 0.33419(5) 0.0994(8) Uani 0.553(6) 1 d . . P A 2
S003 S 0.5974(3) 0.5077(2) 0.56949(18) 0.0508(12) Uani 0.553(6) 1 d . . P A 1
S004 S 0.3761(2) 0.54031(18) 0.53005(14) 0.0606(11) Uani 0.553(6) 1 d . . P A 1
Cl05 Cl 0.4405(2) -0.03702(12) 0.54599(10) 0.1388(13) Uani 1 1 d . . . . .
S006 S 0.5410(3) 0.5762(2) 0.51984(19) 0.0558(14) Uani 0.447(6) 1 d . . P A 2
O007 O 0.8658(2) 0.03933(13) 0.83729(11) 0.0467(9) Uani 1 1 d . . . . .
O008 O 1.0059(2) 0.19805(15) 0.95207(11) 0.0484(9) Uani 1 1 d . . . . .
S009 S 0.4338(4) 0.4731(3) 0.5733(2) 0.0688(17) Uani 0.447(6) 1 d . . P A 2
O00A O 1.1940(2) 0.15992(14) 0.94204(11) 0.0470(9) Uani 1 1 d . . . . .
O00B O 1.1374(2) -0.16828(15) 0.97813(11) 0.0496(10) Uani 1 1 d . . . . .
O00C O 0.7006(2) 0.21515(14) 0.86680(12) 0.0496(10) Uani 1 1 d . . . . .
O00D O 1.2756(2) -0.00804(13) 1.09238(11) 0.0451(9) Uani 1 1 d . . . . .
O00E O 1.0101(2) 0.22794(14) 0.79356(11) 0.0472(9) Uani 1 1 d . . . . .
O00F O 1.0547(2) -0.00084(14) 0.82866(12) 0.0507(10) Uani 1 1 d . . . . .
O00G O 1.3051(2) 0.07454(14) 0.99949(11) 0.0468(9) Uani 1 1 d . . . . .
O00H O 0.8770(3) 0.26367(14) 0.86420(12) 0.0528(10) Uani 1 1 d . . . . .
O00I O 1.1712(3) -0.09045(16) 0.88703(12) 0.0552(11) Uani 1 1 d . . . . .
O00J O 0.5598(3) 0.37190(14) 0.74835(13) 0.0570(11) Uani 1 1 d . . . . .
N00K N 1.2490(3) -0.09077(15) 1.08841(13) 0.0414(10) Uani 1 1 d . . . . .
O00L O 0.8652(3) 0.38763(16) 0.68196(13) 0.0593(11) Uani 1 1 d . . . . .
N00M N 0.9926(2) 0.17327(16) 0.88779(13) 0.0391(10) Uani 1 1 d . . . . .
O00N O 0.7408(3) 0.42254(16) 0.74923(13) 0.0598(11) Uani 1 1 d . . . . .
N00O N 1.3133(2) -0.00754(16) 0.98569(13) 0.0389(10) Uani 1 1 d . . . . .
O00P O 0.8955(3) 0.30663(16) 0.58561(13) 0.0568(11) Uani 1 1 d . . . . .
N00Q N 1.2958(2) -0.05646(16) 1.04111(13) 0.0392(10) Uani 1 1 d . . . . .
O00T O 0.6073(3) 0.02966(16) 0.70729(14) 0.0637(12) Uani 1 1 d . . . . .
N00U N 0.8353(3) 0.11013(16) 0.86736(13) 0.0424(10) Uani 1 1 d . . . . .
O00V O 1.0323(3) 0.14063(15) 0.69826(13) 0.0612(12) Uani 1 1 d . . . . .
N00W N 0.8933(3) 0.17145(16) 0.91484(12) 0.0401(10) Uani 1 1 d . . . . .
N00X N 0.9371(3) 0.10992(15) 0.84195(13) 0.0391(10) Uani 1 1 d . . . . .
N00Y N 0.9035(3) 0.33303(16) 0.83198(13) 0.0431(10) Uani 1 1 d . . . . .
O00Z O 0.5843(3) 0.11372(16) 0.80004(14) 0.0628(12) Uani 1 1 d . . . . .
N010 N 0.8044(3) 0.33328(15) 0.86023(14) 0.0437(10) Uani 1 1 d . . . . .
N011 N 1.0609(3) 0.08352(16) 0.83637(13) 0.0408(10) Uani 1 1 d . . . . .
N012 N 1.2443(3) -0.12106(16) 0.99597(13) 0.0418(10) Uani 1 1 d . . . . .
N013 N 0.6254(3) 0.36158(17) 0.81198(15) 0.0468(11) Uani 1 1 d . . . . .
N014 N 1.1162(3) 0.14671(16) 0.88179(14) 0.0426(10) Uani 1 1 d . . . . .
O015 O 0.5932(3) 0.15997(16) 0.51889(14) 0.0641(12) Uani 1 1 d . . . . .
O016 O 0.7840(3) 0.21131(16) 0.52569(14) 0.0627(12) Uani 1 1 d . . . . .
N017 N 1.2632(3) -0.07357(17) 0.94087(13) 0.0409(10) Uani 1 1 d . . . . .
N018 N 1.1924(3) -0.15290(17) 1.04331(13) 0.0427(10) Uani 1 1 d . . . . .
N019 N 0.6821(3) 0.29907(17) 0.85807(15) 0.0488(12) Uani 1 1 d . . . . .
O01A O 0.4442(3) 0.27737(18) 0.68427(15) 0.0694(14) Uani 1 1 d . . . . .
N01B N 0.9705(3) 0.33817(18) 0.69613(15) 0.0515(12) Uani 1 1 d . . . . .
N01C N 0.9842(3) 0.28808(17) 0.64116(14) 0.0487(12) Uani 1 1 d . . . . .
N01D N 1.0274(3) 0.27399(18) 0.74021(14) 0.0490(12) Uani 1 1 d . . . . .
N01E N 1.2994(3) 0.04534(17) 0.93658(13) 0.0458(11) Uani 1 1 d . . . . .
O01F O 0.7486(3) -0.00106(16) 0.63292(16) 0.0711(14) Uani 1 1 d . . . . .
N01G N 0.7481(3) 0.39414(16) 0.81218(14) 0.0471(11) Uani 1 1 d . . . . .
N01I N 1.2415(3) -0.01939(18) 0.89263(14) 0.0501(12) Uani 1 1 d . . . . .
N01J N 0.5886(3) 0.24858(18) 0.83571(16) 0.0530(13) Uani 1 1 d . . . . .
N01K N 0.8515(3) 0.40174(18) 0.79006(15) 0.0512(12) Uani 1 1 d . . . . .
N01L N 1.1649(3) 0.04041(18) 0.85189(14) 0.0499(12) Uani 1 1 d . . . . .
N01M N 0.9863(3) 0.31068(17) 0.78934(14) 0.0487(11) Uani 1 1 d . . . . .
N01N N 1.0405(3) 0.22338(16) 0.68534(14) 0.0493(12) Uani 1 1 d . . . . .
N01O N 0.3412(3) 0.69106(19) 0.42877(15) 0.0551(13) Uani 1 1 d . . . . .
O01P O 0.4696(3) 0.1910(2) 0.59224(16) 0.0815(17) Uani 1 1 d . . . . .
N01Q N 0.5197(3) 0.18684(18) 0.79263(15) 0.0502(12) Uani 1 1 d . . . . .
N01R N 0.6239(4) 0.3512(2) 0.66498(15) 0.0585(14) Uani 1 1 d . . . . .
N01S N 1.2211(3) 0.10455(18) 0.89669(14) 0.0463(11) Uani 1 1 d . . . . .
O01U O 0.9301(3) 0.04155(18) 0.62772(16) 0.0784(15) Uani 1 1 d . . . . .
N01X N 0.9317(3) 0.37568(17) 0.74515(15) 0.0503(12) Uani 1 1 d . . . . .
N01Y N 0.4931(3) 0.13057(18) 0.74545(16) 0.0554(13) Uani 1 1 d . . . . .
C01Z C 0.9677(3) 0.18242(18) 0.92153(15) 0.0372(11) Uani 1 1 d . . . . .
N020 N 0.8975(3) 0.17485(18) 0.54995(17) 0.0592(14) Uani 1 1 d . . . . .
N021 N 0.6371(3) 0.02821(19) 0.59831(18) 0.0621(15) Uani 1 1 d . . . . .
N023 N 0.6770(3) 0.09568(19) 0.52857(17) 0.0600(14) Uani 1 1 d . . . . .
C024 C 1.2728(3) -0.04721(19) 1.07600(15) 0.0390(11) Uani 1 1 d . . . . .
C025 C 0.9343(3) 0.15967(18) 0.85531(15) 0.0375(11) Uani 1 1 d . . . . .
H025 H 0.929919 0.183584 0.833200 0.045 Uiso 1 1 calc R . . . .
N026 N 0.5535(3) 0.04687(19) 0.64256(16) 0.0611(15) Uani 1 1 d . . . . .
N027 N 0.5048(3) 0.0797(2) 0.69011(17) 0.0632(15) Uani 1 1 d . . . . .
N028 N 0.9679(3) 0.23660(18) 0.59070(15) 0.0515(12) Uani 1 1 d . . . . .
N029 N 0.4403(3) 0.1955(2) 0.70026(18) 0.0608(15) Uani 1 1 d . . . . .
N02A N 0.7991(3) 0.12730(19) 0.52826(17) 0.0593(14) Uani 1 1 d . . . . .
N02B N 0.5741(4) 0.0898(2) 0.55184(18) 0.0645(15) Uani 1 1 d . . . . .
N02C N 0.5320(3) 0.31084(19) 0.78880(18) 0.0601(15) Uani 1 1 d . . . . .
C02D C 0.8051(3) 0.38287(18) 0.84621(16) 0.0428(12) Uani 1 1 d . . . . .
H02D H 0.806425 0.407397 0.867685 0.051 Uiso 1 1 calc R . . . .
C02E C 0.8631(3) 0.16001(18) 0.87381(14) 0.0379(11) Uani 1 1 d . . . . .
H02E H 0.825533 0.184802 0.861195 0.045 Uiso 1 1 calc R . . . .
N02F N 1.0182(3) 0.17047(19) 0.63555(16) 0.0575(13) Uani 1 1 d . . . . .
C02G C 1.2608(3) -0.13214(18) 1.06444(15) 0.0377(11) Uani 1 1 d . . . . .
H02G H 1.294576 -0.157357 1.079559 0.045 Uiso 1 1 calc R . . . .
N02H N 0.4613(3) 0.2503(2) 0.74840(18) 0.0642(16) Uani 1 1 d . . . . .
C02I C 1.1541(3) -0.1913(2) 1.05977(16) 0.0465(13) Uani 1 1 d . . . . .
H02A H 1.191188 -0.213940 1.075088 0.056 Uiso 1 1 calc R . . . .
H02B H 1.122962 -0.210323 1.038291 0.056 Uiso 1 1 calc R . . . .
C02J C 0.4104(4) -0.0276(2) 0.68985(19) 0.073(2) Uani 1 1 d D U . . .
O02K O 0.4403(3) -0.0423(2) 0.66337(18) 0.109(2) Uani 1 1 d D U . . .
C02L C 1.2956(3) -0.1075(2) 1.03205(16) 0.0417(12) Uani 1 1 d . . . . .
H02L H 1.347167 -0.119938 1.032412 0.050 Uiso 1 1 calc R . . . .
C02M C 0.8782(3) 0.08268(19) 0.84835(15) 0.0433(13) Uani 1 1 d . . . . .
C02N C 1.3046(3) 0.0409(2) 0.97656(16) 0.0409(12) Uani 1 1 d . . . . .
C02O C 1.1779(3) 0.13860(19) 0.91039(16) 0.0426(12) Uani 1 1 d . . . . .
N02P N 0.7357(4) 0.0312(2) 0.5705(2) 0.0704(16) Uani 1 1 d . . . . .
N02Q N 0.4513(3) 0.1444(2) 0.64552(18) 0.0644(15) Uani 1 1 d . . . . .
N02R N 0.4910(4) 0.1074(2) 0.59624(18) 0.0693(16) Uani 1 1 d . . . . .
C02S C 0.8639(3) 0.30538(19) 0.85380(17) 0.0463(13) Uani 1 1 d . . . . .
C02T C 1.3431(3) -0.0228(2) 1.02570(15) 0.0403(12) Uani 1 1 d . . . . .
H02C H 1.392391 -0.038372 1.026745 0.048 Uiso 1 1 calc R . . . .
H02F H 1.351073 0.006674 1.042667 0.048 Uiso 1 1 calc R . . . .
C02U C 1.1863(3) -0.1496(2) 1.00312(17) 0.0477(13) Uani 1 1 d . . . . .
C02V C 1.1165(3) 0.1211(2) 0.84598(16) 0.0426(12) Uani 1 1 d . . . . .
H02V H 1.116824 0.143903 0.823547 0.051 Uiso 1 1 calc R . . . .
C02W C 1.2196(3) -0.0631(2) 0.90447(16) 0.0443(13) Uani 1 1 d . . . . .
C02X C 0.6617(3) 0.2502(2) 0.85448(17) 0.0462(13) Uani 1 1 d . . . . .
C02Y C 1.1903(3) 0.0902(2) 0.85665(15) 0.0402(11) Uani 1 1 d . . . . .
H02Y H 1.225347 0.098133 0.838841 0.048 Uiso 1 1 calc R . . . .
C02Z C 0.7774(4) 0.40761(19) 0.78041(17) 0.0453(13) Uani 1 1 d . . . . .
C030 C 1.0661(3) 0.18788(19) 0.88295(16) 0.0395(11) Uani 1 1 d . . . . .
H03M H 1.088323 0.209780 0.904879 0.047 Uiso 1 1 calc R . . . .
H03N H 1.061394 0.206804 0.858314 0.047 Uiso 1 1 calc R . . . .
C032 C 1.3219(3) -0.0375(2) 0.95198(16) 0.0427(12) Uani 1 1 d . . . . .
H032 H 1.372728 -0.052576 0.955634 0.051 Uiso 1 1 calc R . . . .
N033 N 0.9552(4) 0.10829(19) 0.59116(18) 0.0643(15) Uani 1 1 d . . . . .
C034 C 0.7606(3) 0.0966(2) 0.87097(15) 0.0420(12) Uani 1 1 d . . . . .
H03O H 0.747226 0.065346 0.856822 0.050 Uiso 1 1 calc R . . . .
H03P H 0.725440 0.121984 0.858046 0.050 Uiso 1 1 calc R . . . .
C035 C 1.3080(3) -0.0004(2) 0.91811(16) 0.0432(12) Uani 1 1 d . . . . .
H035 H 1.351040 0.000629 0.904360 0.052 Uiso 1 1 calc R . . . .
C036 C 0.9176(4) 0.3689(2) 0.70527(19) 0.0514(14) Uani 1 1 d . . . . .
C037 C 0.8788(3) 0.38424(19) 0.82884(17) 0.0458(13) Uani 1 1 d . . . . .
H037 H 0.917233 0.406721 0.844062 0.055 Uiso 1 1 calc R . . . .
C038 C 1.0887(4) 0.0373(2) 0.83813(16) 0.0456(13) Uani 1 1 d . . . . .
C039 C 1.0075(3) 0.2671(2) 0.77678(16) 0.0425(12) Uani 1 1 d . . . . .
N03A N 0.8603(3) 0.0596(2) 0.56708(19) 0.0680(16) Uani 1 1 d . . . . .
C03B C 1.2661(3) -0.1209(2) 0.95830(16) 0.0446(12) Uani 1 1 d . . . . .
H03Q H 1.317653 -0.133822 0.961565 0.053 Uiso 1 1 calc R . . . .
H03R H 1.232818 -0.143292 0.940357 0.053 Uiso 1 1 calc R . . . .
C03C C 0.4378(4) 0.5808(2) 0.50769(19) 0.0520(15) Uani 1 1 d . . . . .
C03D C 0.9861(3) 0.0947(2) 0.81635(16) 0.0443(13) Uani 1 1 d . . . . .
H03S H 0.964567 0.065399 0.801546 0.053 Uiso 1 1 calc R . . . .
H03V H 0.988236 0.121199 0.797136 0.053 Uiso 1 1 calc R . . . .
C03E C 0.5722(3) 0.3510(2) 0.7798(2) 0.0515(15) Uani 1 1 d . . . . .
C03F C 1.2958(3) 0.0918(2) 0.91693(17) 0.0465(13) Uani 1 1 d . . . . .
H03W H 1.329129 0.090944 0.897758 0.056 Uiso 1 1 calc R . . . .
H03Y H 1.314524 0.117634 0.936426 0.056 Uiso 1 1 calc R . . . .
C03G C 0.4047(4) 0.6183(2) 0.47984(18) 0.0548(15) Uani 1 1 d . . . . .
C03I C 0.9986(4) 0.3503(2) 0.76476(18) 0.0509(14) Uani 1 1 d . . . . .
H03I H 1.036090 0.373904 0.779274 0.061 Uiso 1 1 calc R . . . .
C03J C 0.9783(3) 0.3191(2) 0.82924(17) 0.0501(14) Uani 1 1 d . . . . .
H03A H 0.992154 0.288804 0.844682 0.060 Uiso 1 1 calc R . . . .
H03B H 1.013342 0.345266 0.840880 0.060 Uiso 1 1 calc R . . . .
C03K C 1.0277(3) 0.3258(2) 0.73071(18) 0.0488(13) Uani 1 1 d . . . . .
H03K H 1.078346 0.337855 0.728572 0.059 Uiso 1 1 calc R . . . .
C03L C 0.5210(4) 0.5317(2) 0.54663(19) 0.0558(16) Uani 1 1 d . . . . .
C03O C 0.5358(4) 0.4667(2) 0.58892(18) 0.0529(15) Uani 1 1 d . . . . .
C03P C 0.6723(3) 0.40449(19) 0.81445(17) 0.0461(13) Uani 1 1 d . . . . .
H03C H 0.650840 0.427154 0.792912 0.055 Uiso 1 1 calc R . . . .
H03D H 0.671748 0.421474 0.839519 0.055 Uiso 1 1 calc R . . . .
C03Q C 0.9440(4) 0.2792(2) 0.60410(18) 0.0529(15) Uani 1 1 d . . . . .
C03R C 0.6120(4) 0.1199(2) 0.5318(2) 0.0621(18) Uani 1 1 d . . . . .
C03S C 0.9015(4) 0.4164(2) 0.76414(19) 0.0542(15) Uani 1 1 d . . . . .
H03E H 0.874015 0.438454 0.743654 0.065 Uiso 1 1 calc R . . . .
H03F H 0.943600 0.435274 0.779602 0.065 Uiso 1 1 calc R . . . .
C03T C 0.6196(3) 0.3316(2) 0.84577(18) 0.0499(14) Uani 1 1 d . . . . .
H03T H 0.608891 0.351751 0.868001 0.060 Uiso 1 1 calc R . . . .
C03U C 0.4346(3) 0.1670(2) 0.73482(19) 0.0541(15) Uani 1 1 d . . . . .
H03U H 0.383731 0.152535 0.732912 0.065 Uiso 1 1 calc R . . . .
C03V C 0.7516(3) 0.3150(2) 0.88214(17) 0.0476(13) Uani 1 1 d . . . . .
H03G H 0.740973 0.341139 0.900010 0.057 Uiso 1 1 calc R . . . .
H03H H 0.774344 0.287164 0.898491 0.057 Uiso 1 1 calc R . . . .
C03W C 0.5370(4) 0.1408(2) 0.7814(2) 0.0564(16) Uani 1 1 d . . . . .
C03X C 1.0446(4) 0.2539(2) 0.65148(18) 0.0513(14) Uani 1 1 d . . . . .
H03X H 1.094221 0.270483 0.654487 0.062 Uiso 1 1 calc R . . . .
C03Y C 0.4160(4) 0.6873(2) 0.43865(19) 0.0558(15) Uani 1 1 d . . . . .
H03Z H 0.446287 0.709670 0.427866 0.067 Uiso 1 1 calc R . . . .
C03Z C 0.5913(4) 0.0089(2) 0.6244(2) 0.0609(18) Uani 1 1 d . . . . .
H03J H 0.623290 -0.010532 0.645279 0.073 Uiso 1 1 calc R . . . .
H03L H 0.553392 -0.013469 0.609426 0.073 Uiso 1 1 calc R . . . .
C041 C 0.5446(4) 0.2035(2) 0.83278(19) 0.0553(16) Uani 1 1 d . . . . .
H04A H 0.575089 0.177378 0.848027 0.066 Uiso 1 1 calc R . . . .
H04B H 0.500429 0.209049 0.844639 0.066 Uiso 1 1 calc R . . . .
C042 C 0.3063(4) 0.7307(2) 0.40515(19) 0.0585(17) Uani 1 1 d . . . . .
C044 C 0.5593(4) 0.0501(2) 0.6822(2) 0.0583(17) Uani 1 1 d . . . . .
C045 C 1.0322(4) 0.2166(2) 0.61712(19) 0.0520(14) Uani 1 1 d . . . . .
H045 H 1.076622 0.214386 0.604516 0.062 Uiso 1 1 calc R . . . .
C047 C 0.5653(4) 0.4273(2) 0.61521(18) 0.0565(16) Uani 1 1 d . . . . .
C048 C 1.0293(4) 0.1744(2) 0.6756(2) 0.0551(15) Uani 1 1 d . . . . .
C049 C 1.0733(3) 0.2381(2) 0.72494(18) 0.0508(14) Uani 1 1 d . . . . .
H04C H 1.123280 0.252307 0.725400 0.061 Uiso 1 1 calc R . . . .
H04D H 1.079763 0.208855 0.742119 0.061 Uiso 1 1 calc R . . . .
C04A C 0.4487(4) 0.6521(3) 0.46385(18) 0.0572(16) Uani 1 1 d . . . . .
H04T H 0.501556 0.650088 0.470739 0.069 Uiso 1 1 calc R . . . .
C04D C 0.6526(4) 0.3086(3) 0.68911(19) 0.0623(18) Uani 1 1 d . . . . .
C04E C 0.9890(4) 0.3372(2) 0.65747(18) 0.0552(16) Uani 1 1 d . . . . .
H04E H 0.954367 0.359025 0.639704 0.066 Uiso 1 1 calc R . . . .
H04F H 1.040287 0.349893 0.659258 0.066 Uiso 1 1 calc R . . . .
C04G C 0.9427(4) 0.2189(2) 0.5514(2) 0.0571(16) Uani 1 1 d . . . . .
H04G H 0.986574 0.211841 0.539684 0.068 Uiso 1 1 calc R . . . .
H04H H 0.913032 0.244837 0.535551 0.068 Uiso 1 1 calc R . . . .
C04H C 0.4529(4) 0.2052(2) 0.76797(19) 0.0554(16) Uani 1 1 d . . . . .
H04I H 0.411512 0.207578 0.782768 0.066 Uiso 1 1 calc R . . . .
C04J C 0.4470(3) 0.2445(3) 0.7084(2) 0.0621(18) Uani 1 1 d . . . . .
C04K C 0.5550(4) 0.2965(2) 0.82930(19) 0.0549(16) Uani 1 1 d . . . . .
H04K H 0.513068 0.300233 0.843633 0.066 Uiso 1 1 calc R . . . .
C04L C 1.2152(4) -0.0016(2) 0.85310(17) 0.0560(16) Uani 1 1 d . . . . .
H04Q H 1.188692 -0.028399 0.836797 0.067 Uiso 1 1 calc R . . . .
H04R H 1.258579 0.008061 0.841766 0.067 Uiso 1 1 calc R . . . .
C04M C 1.0226(5) 0.1233(2) 0.6161(2) 0.0647(19) Uani 1 1 d . . . . .
H04J H 1.062146 0.125355 0.600521 0.078 Uiso 1 1 calc R . . . .
H04L H 1.037713 0.097907 0.636477 0.078 Uiso 1 1 calc R . . . .
C04O C 0.6698(4) 0.3842(2) 0.6527(2) 0.0631(17) Uani 1 1 d . . . . .
H04U H 0.722327 0.380540 0.661018 0.076 Uiso 1 1 calc R . . . .
C04P C 0.8228(4) 0.1750(2) 0.53370(19) 0.0550(15) Uani 1 1 d . . . . .
C04Q C 0.4599(4) 0.2976(2) 0.7663(2) 0.070(2) Uani 1 1 d . . . . .
H04M H 0.423121 0.297315 0.783636 0.084 Uiso 1 1 calc R . . . .
H04N H 0.443764 0.322529 0.745656 0.084 Uiso 1 1 calc R . . . .
C04S C 0.9292(4) 0.1264(2) 0.5521(2) 0.0610(17) Uani 1 1 d . . . . .
H04S H 0.968475 0.123617 0.535941 0.073 Uiso 1 1 calc R . . . .
C04T C 0.7115(4) 0.0181(2) 0.6036(2) 0.069(2) Uani 1 1 d . . . . .
C04U C 0.5187(4) 0.3930(3) 0.6286(2) 0.0595(16) Uani 1 1 d . . . . .
H04V H 0.466023 0.395572 0.620483 0.071 Uiso 1 1 calc R . . . .
C04V C 0.6433(4) 0.4214(3) 0.62950(19) 0.0586(16) Uani 1 1 d . . . . .
H04X H 0.677020 0.444548 0.622300 0.070 Uiso 1 1 calc R . . . .
C04W C 0.6766(4) 0.0451(2) 0.5392(2) 0.0597(17) Uani 1 1 d . . . . .
H04W H 0.673439 0.023113 0.515936 0.072 Uiso 1 1 calc R . . . .
C04X C 0.4858(4) 0.0827(3) 0.7289(2) 0.0648(18) Uani 1 1 d . . . . .
H04O H 0.433688 0.071531 0.726949 0.078 Uiso 1 1 calc R . . . .
H04P H 0.518570 0.060100 0.746891 0.078 Uiso 1 1 calc R . . . .
C04Z C 0.5493(5) 0.3559(3) 0.6534(2) 0.0655(18) Uani 1 1 d . . . . .
H04Z H 0.517248 0.333182 0.662549 0.079 Uiso 1 1 calc R . . . .
C051 C 0.6054(4) 0.0409(2) 0.5579(2) 0.0631(18) Uani 1 1 d . . . . .
H051 H 0.569946 0.015271 0.544645 0.076 Uiso 1 1 calc R . . . .
C052 C 0.4708(5) 0.1518(3) 0.6093(2) 0.071(2) Uani 1 1 d . . . . .
C053 C 0.4511(4) 0.0925(3) 0.6545(2) 0.0662(19) Uani 1 1 d . . . . .
H053 H 0.399773 0.080615 0.655585 0.079 Uiso 1 1 calc R . . . .
C054 C 0.4983(4) 0.0996(3) 0.5558(2) 0.070(2) Uani 1 1 d . . . . .
H05A H 0.466283 0.071698 0.544855 0.085 Uiso 1 1 calc R . . . .
H05B H 0.479950 0.129125 0.540269 0.085 Uiso 1 1 calc R . . . .
C055 C 0.3278(4) 0.6233(3) 0.4688(2) 0.0663(18) Uani 1 1 d . . . . .
H055 H 0.295934 0.601269 0.478695 0.080 Uiso 1 1 calc R . . . .
C056 C 0.2980(4) 0.6596(3) 0.4438(2) 0.0635(17) Uani 1 1 d . . . . .
H056 H 0.245265 0.662743 0.436787 0.076 Uiso 1 1 calc R . . . .
C058 C 0.7068(5) 0.2301(3) 0.7347(2) 0.070(2) Uani 1 1 d . . . . .
C059 C 0.4053(4) 0.1793(3) 0.6610(2) 0.0665(19) Uani 1 1 d . . . . .
H05C H 0.356507 0.164019 0.661757 0.080 Uiso 1 1 calc R . . . .
H05D H 0.396138 0.208018 0.643333 0.080 Uiso 1 1 calc R . . . .
C05A C 0.4815(4) 0.0672(3) 0.6216(2) 0.0627(18) Uani 1 1 d . . . . .
H05E H 0.447013 0.041447 0.607818 0.075 Uiso 1 1 calc R . . . .
C05B C 0.8600(4) 0.0924(2) 0.5360(2) 0.0602(17) Uani 1 1 d . . . . .
H05F H 0.865934 0.074884 0.511540 0.072 Uiso 1 1 calc R . . . .
C05C C 0.2402(4) 0.7226(3) 0.3782(2) 0.0677(19) Uani 1 1 d . . . . .
H05K H 0.219345 0.690581 0.374789 0.081 Uiso 1 1 calc R . . . .
C05D C 0.8087(4) 0.0182(2) 0.5645(3) 0.070(2) Uani 1 1 d . . . . .
H05G H 0.803742 0.002836 0.538348 0.084 Uiso 1 1 calc R . . . .
H05H H 0.830398 -0.006594 0.584338 0.084 Uiso 1 1 calc R . . . .
C05E C 0.6163(4) 0.2640(3) 0.6815(2) 0.0650(18) Uani 1 1 d . . . . .
H05L H 0.573817 0.260952 0.660916 0.078 Uiso 1 1 calc R . . . .
C05F C 0.7273(4) 0.1146(3) 0.5044(2) 0.0685(19) Uani 1 1 d . . . . .
H05I H 0.734295 0.089452 0.484937 0.082 Uiso 1 1 calc R . . . .
H05J H 0.704891 0.143949 0.489983 0.082 Uiso 1 1 calc R . . . .
C05G C 0.9141(5) 0.0675(2) 0.5985(2) 0.069(2) Uani 1 1 d . . . . .
C05I C 0.2377(5) 0.8080(3) 0.3625(2) 0.076(2) Uani 1 1 d . . . . .
C05J C 0.3364(6) 0.7769(3) 0.4089(2) 0.083(3) Uani 1 1 d . . . . .
H05M H 0.381493 0.782436 0.427382 0.100 Uiso 1 1 calc R . . . .
C05K C 0.6433(4) 0.2238(3) 0.7048(2) 0.0682(19) Uani 1 1 d . . . . .
H05N H 0.619324 0.192759 0.700437 0.082 Uiso 1 1 calc R . . . .
C05L C 0.7126(5) 0.3132(3) 0.7185(2) 0.084(3) Uani 1 1 d . . . . .
H05O H 0.736513 0.344143 0.723716 0.101 Uiso 1 1 calc R . . . .
C05M C 0.3040(6) 0.8142(3) 0.3875(3) 0.091(3) Uani 1 1 d . . . . .
H05P H 0.327555 0.845426 0.389685 0.109 Uiso 1 1 calc R . . . .
C05N C 0.4546(4) 0.5164(3) 0.5507(2) 0.069(2) Uani 1 1 d . . . . .
C05R C 0.7393(6) 0.2729(3) 0.7410(2) 0.086(3) Uani 1 1 d . . . . .
H05R H 0.782146 0.276354 0.761357 0.103 Uiso 1 1 calc R . . . .
O05X O 0.3778(7) 0.1045(4) 0.8127(3) 0.182(4) Uani 1 1 d D U . . .
C6 C 0.2049(5) 0.7617(3) 0.3564(2) 0.078(2) Uani 1 1 d . . . . .
H6 H 0.159705 0.756984 0.337832 0.094 Uiso 1 1 calc R . . . .
C20 C 0.3950(9) 0.1366(5) 0.8405(3) 0.195(8) Uani 1 1 d D U . . .
I15 I 0.1725(2) 0.86392(15) 0.32867(13) 0.1288(14) Uani 0.447(6) 1 d . . P A 1
I18 I 0.7520(3) 0.17314(18) 0.76861(12) 0.153(2) Uani 0.447(6) 1 d . . P A 1
H20A H 0.428250 0.133512 0.862577 0.230 Uiso 1 1 d DR . . . .
H20B H 0.387271 0.163922 0.857797 0.230 Uiso 1 1 d DR . . . .
H02H H 0.425130 -0.050338 0.707757 0.230 Uiso 1 1 d DR . . . .
H02I H 0.372671 -0.009148 0.696077 0.230 Uiso 1 1 d DR . . . .
N1 N 0.4688(10) 0.4742(6) 0.5812(4) 0.055(4) Uani 0.553(6) 1 d . . P A 1
N2 N 0.5056(9) 0.5733(6) 0.5197(5) 0.057(4) Uani 0.553(6) 1 d . . P A 1
N6 N 0.4020(12) 0.5519(7) 0.5230(5) 0.063(4) Uani 0.447(6) 1 d . . P A 2
N0 N 0.5753(12) 0.4969(6) 0.5730(6) 0.041(5) Uani 0.447(6) 1 d . . P A 2

loop_
_atom_site_aniso_label
_atom_site_aniso_U_11
_atom_site_aniso_U_22
_atom_site_aniso_U_33
_atom_site_aniso_U_23
_atom_site_aniso_U_13
_atom_site_aniso_U_12
I001 0.0949(10) 0.0579(8) 0.0527(9) 0.0195(6) 0.0130(6) 0.0117(7)
I02 0.188(2) 0.0514(7) 0.0565(8) 0.0123(6) 0.0188(9) 0.0495(10)
S003 0.048(2) 0.042(3) 0.062(2) 0.0051(18) 0.0077(17) -0.0076(17)
S004 0.051(2) 0.061(2) 0.071(2) 0.0263(17) 0.0133(16) 0.0021(17)
Cl05 0.147(3) 0.103(2) 0.144(3) -0.0212(19) -0.024(2) -0.046(2)
S006 0.069(4) 0.041(2) 0.060(2) 0.0019(16) 0.018(3) -0.008(3)
O007 0.061(2) 0.0293(19) 0.051(2) -0.0058(16) 0.0151(18) -0.0051(17)
O008 0.055(2) 0.042(2) 0.046(2) -0.0018(17) 0.0066(18) -0.0126(18)
S009 0.068(4) 0.069(3) 0.072(4) 0.021(3) 0.019(3) -0.007(3)
O00A 0.049(2) 0.038(2) 0.049(2) -0.0037(17) -0.0012(17) -0.0033(17)
O00B 0.056(2) 0.050(2) 0.041(2) -0.0143(18) 0.0063(18) -0.0074(19)
O00C 0.059(2) 0.0312(19) 0.053(2) 0.0095(17) -0.0026(18) -0.0006(18)
O00D 0.057(2) 0.0283(18) 0.051(2) -0.0052(16) 0.0136(18) -0.0084(16)
O00E 0.054(2) 0.040(2) 0.047(2) 0.0052(17) 0.0079(17) 0.0091(18)
O00F 0.066(3) 0.031(2) 0.052(2) -0.0010(17) 0.0037(19) 0.0019(18)
O00G 0.048(2) 0.035(2) 0.055(2) -0.0031(18) 0.0037(17) -0.0020(17)
O00H 0.066(3) 0.034(2) 0.059(2) 0.0057(18) 0.015(2) 0.0020(19)
O00I 0.066(3) 0.049(2) 0.048(2) -0.0135(19) 0.006(2) 0.006(2)
O00J 0.067(3) 0.030(2) 0.068(3) 0.0180(19) 0.000(2) 0.0004(19)
N00K 0.053(3) 0.026(2) 0.046(2) -0.0046(18) 0.011(2) -0.0059(19)
O00L 0.079(3) 0.045(2) 0.056(2) 0.012(2) 0.021(2) 0.022(2)
N00M 0.042(2) 0.031(2) 0.042(2) -0.0023(18) 0.0034(19) -0.0029(18)
O00N 0.078(3) 0.044(2) 0.059(3) 0.016(2) 0.018(2) 0.014(2)
N00O 0.034(2) 0.035(2) 0.045(2) 0.0020(19) 0.0014(18) 0.0014(18)
O00P 0.065(3) 0.042(2) 0.063(3) 0.014(2) 0.012(2) 0.003(2)
N00Q 0.039(2) 0.035(2) 0.043(2) 0.0019(18) 0.0079(18) -0.0060(18)
O00T 0.070(3) 0.042(2) 0.069(3) 0.019(2) -0.009(2) 0.007(2)
N00U 0.052(3) 0.030(2) 0.046(2) -0.0060(19) 0.012(2) -0.004(2)
O00V 0.080(3) 0.035(2) 0.066(3) 0.018(2) 0.008(2) 0.012(2)
N00W 0.051(3) 0.032(2) 0.037(2) -0.0042(18) 0.0092(19) -0.0039(19)
N00X 0.046(2) 0.028(2) 0.044(2) -0.0072(18) 0.0115(19) -0.0024(18)
N00Y 0.052(3) 0.031(2) 0.044(2) -0.0014(19) 0.002(2) 0.003(2)
O00Z 0.070(3) 0.040(2) 0.070(3) 0.019(2) -0.006(2) 0.004(2)
N010 0.054(3) 0.024(2) 0.054(3) 0.0039(19) 0.012(2) 0.0001(19)
N011 0.048(3) 0.031(2) 0.041(2) -0.0011(18) 0.0025(19) -0.0015(19)
N012 0.051(3) 0.034(2) 0.043(2) -0.0050(19) 0.016(2) -0.006(2)
N013 0.047(3) 0.030(2) 0.062(3) 0.007(2) 0.008(2) 0.006(2)
N014 0.041(2) 0.033(2) 0.053(3) -0.0023(19) 0.004(2) 0.0019(19)
O015 0.077(3) 0.042(2) 0.068(3) 0.010(2) 0.001(2) 0.008(2)
O016 0.072(3) 0.037(2) 0.075(3) 0.009(2) 0.003(2) 0.005(2)
N017 0.044(2) 0.038(2) 0.040(2) -0.0036(19) 0.0077(19) 0.0001(19)
N018 0.055(3) 0.035(2) 0.038(2) -0.0016(18) 0.009(2) -0.004(2)
N019 0.057(3) 0.032(2) 0.056(3) 0.010(2) 0.008(2) 0.007(2)
O01A 0.053(3) 0.060(3) 0.089(3) 0.044(3) -0.001(2) 0.002(2)
N01B 0.068(3) 0.036(3) 0.054(3) 0.017(2) 0.021(2) 0.009(2)
N01C 0.067(3) 0.033(2) 0.049(3) 0.007(2) 0.019(2) 0.006(2)
N01D 0.063(3) 0.036(2) 0.051(3) 0.012(2) 0.019(2) 0.009(2)
N01E 0.053(3) 0.036(2) 0.045(3) 0.008(2) 0.000(2) 0.002(2)
O01F 0.070(3) 0.039(2) 0.096(4) 0.013(2) -0.004(3) 0.006(2)
N01G 0.059(3) 0.030(2) 0.049(3) 0.009(2) 0.004(2) 0.001(2)
N01I 0.064(3) 0.041(3) 0.041(2) 0.007(2) 0.002(2) 0.011(2)
N01J 0.044(3) 0.033(2) 0.076(3) 0.019(2) 0.000(2) 0.000(2)
N01K 0.067(3) 0.035(2) 0.054(3) 0.009(2) 0.018(2) 0.008(2)
N01L 0.054(3) 0.039(3) 0.052(3) 0.001(2) -0.003(2) 0.010(2)
N01M 0.062(3) 0.034(2) 0.049(3) 0.000(2) 0.007(2) 0.005(2)
N01N 0.073(3) 0.026(2) 0.054(3) 0.006(2) 0.024(2) 0.010(2)
N01O 0.078(4) 0.042(3) 0.048(3) 0.002(2) 0.019(3) 0.000(3)
O01P 0.102(4) 0.065(3) 0.081(3) 0.036(3) 0.025(3) 0.035(3)
N01Q 0.043(3) 0.040(3) 0.062(3) 0.016(2) -0.002(2) -0.005(2)
N01R 0.081(4) 0.044(3) 0.051(3) 0.000(2) 0.014(3) 0.007(3)
N01S 0.046(3) 0.044(3) 0.045(3) 0.000(2) 0.003(2) 0.000(2)
O01U 0.099(4) 0.044(3) 0.088(4) 0.021(3) 0.007(3) 0.017(3)
N01X 0.065(3) 0.032(2) 0.056(3) 0.004(2) 0.017(2) 0.012(2)
N01Y 0.057(3) 0.038(3) 0.065(3) 0.017(2) -0.004(3) -0.003(2)
C01Z 0.046(3) 0.024(2) 0.039(3) 0.001(2) 0.003(2) 0.001(2)
N020 0.066(3) 0.029(2) 0.077(4) 0.002(2) 0.002(3) 0.002(2)
N021 0.061(3) 0.037(3) 0.080(4) 0.011(3) -0.005(3) 0.003(2)
N023 0.067(4) 0.039(3) 0.070(4) 0.007(2) 0.005(3) 0.003(3)
C024 0.044(3) 0.035(3) 0.038(3) -0.005(2) 0.009(2) 0.002(2)
C025 0.043(3) 0.029(2) 0.039(3) 0.002(2) 0.005(2) -0.004(2)
N026 0.069(4) 0.041(3) 0.063(3) 0.010(2) -0.010(3) 0.002(3)
N027 0.068(4) 0.052(3) 0.064(3) 0.022(3) 0.000(3) 0.006(3)
N028 0.059(3) 0.039(3) 0.057(3) 0.004(2) 0.013(2) 0.004(2)
N029 0.053(3) 0.049(3) 0.079(4) 0.028(3) 0.009(3) 0.012(2)
N02A 0.070(4) 0.034(3) 0.070(3) 0.003(2) 0.006(3) 0.004(2)
N02B 0.076(4) 0.042(3) 0.073(4) 0.015(3) 0.009(3) 0.012(3)
N02C 0.054(3) 0.039(3) 0.081(4) 0.025(3) 0.001(3) 0.001(2)
C02D 0.059(3) 0.022(2) 0.049(3) -0.001(2) 0.015(3) -0.006(2)
C02E 0.053(3) 0.026(2) 0.035(3) -0.0034(19) 0.009(2) -0.007(2)
N02F 0.074(4) 0.039(3) 0.060(3) 0.008(2) 0.014(3) 0.012(3)
C02G 0.045(3) 0.027(2) 0.040(3) -0.003(2) 0.007(2) -0.003(2)
N02H 0.056(3) 0.052(3) 0.075(4) 0.028(3) -0.009(3) -0.006(3)
C02I 0.059(3) 0.034(3) 0.046(3) -0.008(2) 0.009(3) -0.002(2)
C02J 0.060(4) 0.038(3) 0.097(5) -0.004(3) -0.041(4) -0.005(3)
O02K 0.063(3) 0.081(4) 0.168(6) 0.078(4) -0.016(4) -0.007(3)
C02L 0.043(3) 0.035(3) 0.045(3) -0.007(2) 0.005(2) 0.003(2)
C02M 0.056(3) 0.031(3) 0.039(3) -0.006(2) 0.001(2) -0.002(2)
C02N 0.041(3) 0.035(3) 0.044(3) 0.007(2) 0.003(2) -0.002(2)
C02O 0.047(3) 0.030(3) 0.049(3) 0.001(2) 0.005(2) -0.001(2)
N02P 0.073(4) 0.045(3) 0.093(5) 0.019(3) 0.017(3) 0.009(3)
N02Q 0.065(3) 0.056(3) 0.072(4) 0.030(3) 0.014(3) 0.019(3)
N02R 0.073(4) 0.065(4) 0.068(4) 0.022(3) 0.010(3) 0.018(3)
C02S 0.060(3) 0.027(3) 0.047(3) -0.002(2) -0.002(3) -0.002(2)
C02T 0.038(3) 0.039(3) 0.042(3) 0.005(2) 0.004(2) -0.009(2)
C02U 0.056(3) 0.034(3) 0.053(3) -0.006(2) 0.011(3) -0.006(3)
C02V 0.039(3) 0.040(3) 0.048(3) 0.009(2) 0.006(2) 0.005(2)
C02W 0.051(3) 0.039(3) 0.041(3) -0.009(2) 0.005(2) 0.012(3)
C02X 0.057(3) 0.035(3) 0.046(3) 0.004(2) 0.009(3) -0.005(3)
C02Y 0.044(3) 0.037(3) 0.041(3) 0.003(2) 0.011(2) 0.008(2)
C02Z 0.062(4) 0.024(2) 0.050(3) 0.004(2) 0.011(3) 0.006(2)
C030 0.037(3) 0.032(3) 0.049(3) -0.001(2) 0.006(2) -0.003(2)
C032 0.040(3) 0.039(3) 0.048(3) 0.007(2) 0.007(2) 0.004(2)
N033 0.082(4) 0.036(3) 0.072(4) 0.004(3) 0.009(3) 0.007(3)
C034 0.045(3) 0.037(3) 0.043(3) -0.003(2) 0.004(2) -0.010(2)
C035 0.045(3) 0.038(3) 0.047(3) 0.002(2) 0.010(2) 0.006(2)
C036 0.064(4) 0.029(3) 0.064(4) 0.007(3) 0.020(3) 0.011(3)
C037 0.060(3) 0.026(3) 0.048(3) -0.005(2) 0.004(3) -0.003(2)
C038 0.063(4) 0.034(3) 0.040(3) -0.005(2) 0.011(2) 0.007(3)
C039 0.046(3) 0.039(3) 0.040(3) 0.006(2) 0.003(2) -0.001(2)
N03A 0.065(4) 0.041(3) 0.088(4) 0.002(3) -0.009(3) 0.004(3)
C03B 0.059(3) 0.036(3) 0.041(3) 0.000(2) 0.015(2) 0.005(3)
C03C 0.055(4) 0.043(3) 0.057(4) -0.009(3) 0.010(3) 0.007(3)
C03D 0.061(3) 0.031(3) 0.040(3) -0.007(2) 0.009(2) 0.001(2)
C03E 0.047(3) 0.031(3) 0.076(4) 0.012(3) 0.011(3) 0.007(2)
C03F 0.046(3) 0.037(3) 0.053(3) 0.010(2) 0.003(2) 0.004(2)
C03G 0.078(4) 0.043(3) 0.047(3) -0.005(3) 0.021(3) 0.004(3)
C03I 0.058(4) 0.034(3) 0.058(4) 0.003(3) 0.006(3) -0.001(3)
C03J 0.050(3) 0.047(3) 0.049(3) -0.001(3) 0.002(3) 0.006(3)
C03K 0.049(3) 0.041(3) 0.058(3) 0.001(3) 0.015(3) 0.002(3)
C03L 0.061(4) 0.052(4) 0.054(3) -0.020(3) 0.012(3) -0.013(3)
C03O 0.065(4) 0.046(4) 0.049(3) -0.007(3) 0.013(3) 0.005(3)
C03P 0.060(4) 0.027(3) 0.048(3) 0.003(2) 0.004(3) 0.006(2)
C03Q 0.070(4) 0.034(3) 0.058(4) 0.012(3) 0.021(3) 0.010(3)
C03R 0.068(4) 0.042(3) 0.069(4) 0.008(3) -0.004(3) 0.002(3)
C03S 0.074(4) 0.024(3) 0.068(4) 0.010(3) 0.024(3) 0.005(3)
C03T 0.053(3) 0.038(3) 0.059(3) 0.008(3) 0.010(3) 0.004(3)
C03U 0.045(3) 0.041(3) 0.071(4) 0.023(3) 0.002(3) 0.004(3)
C03V 0.058(3) 0.032(3) 0.053(3) 0.002(2) 0.011(3) 0.000(2)
C03W 0.060(4) 0.039(3) 0.066(4) 0.025(3) 0.002(3) -0.008(3)
C03X 0.059(4) 0.041(3) 0.058(4) 0.007(3) 0.021(3) 0.007(3)
C03Y 0.063(4) 0.047(3) 0.059(4) -0.007(3) 0.016(3) -0.011(3)
C03Z 0.070(4) 0.028(3) 0.076(4) -0.002(3) -0.006(3) -0.001(3)
C041 0.056(4) 0.036(3) 0.068(4) 0.019(3) -0.001(3) -0.008(3)
C042 0.089(5) 0.040(3) 0.053(4) 0.000(3) 0.030(3) 0.005(3)
C044 0.060(4) 0.034(3) 0.074(4) 0.009(3) -0.003(3) -0.001(3)
C045 0.052(3) 0.038(3) 0.066(4) 0.003(3) 0.013(3) 0.010(3)
C047 0.077(4) 0.044(3) 0.052(3) -0.009(3) 0.021(3) 0.003(3)
C048 0.059(4) 0.040(3) 0.066(4) 0.002(3) 0.011(3) 0.009(3)
C049 0.049(3) 0.048(3) 0.058(3) 0.007(3) 0.016(3) 0.012(3)
C04A 0.061(4) 0.058(4) 0.051(3) -0.008(3) 0.009(3) -0.003(3)
C04D 0.086(5) 0.050(4) 0.051(4) -0.002(3) 0.014(3) 0.016(3)
C04E 0.086(5) 0.028(3) 0.057(4) 0.005(2) 0.028(3) 0.004(3)
C04G 0.063(4) 0.038(3) 0.068(4) -0.001(3) 0.009(3) 0.000(3)
C04H 0.055(4) 0.041(3) 0.063(4) 0.019(3) -0.005(3) 0.000(3)
C04J 0.041(3) 0.054(4) 0.088(5) 0.028(4) 0.005(3) 0.001(3)
C04K 0.061(4) 0.038(3) 0.063(4) 0.021(3) 0.006(3) 0.004(3)
C04L 0.070(4) 0.044(3) 0.045(3) -0.003(3) -0.009(3) 0.016(3)
C04M 0.095(5) 0.039(3) 0.058(4) 0.004(3) 0.011(4) 0.019(3)
C04O 0.071(4) 0.044(4) 0.075(5) -0.005(3) 0.019(4) 0.002(3)
C04P 0.062(4) 0.041(3) 0.059(4) 0.009(3) 0.006(3) 0.001(3)
C04Q 0.058(4) 0.034(3) 0.106(6) 0.015(3) -0.011(4) 0.007(3)
C04S 0.066(4) 0.044(3) 0.070(4) 0.007(3) 0.005(3) 0.005(3)
C04T 0.082(5) 0.028(3) 0.089(5) 0.007(3) -0.002(4) 0.013(3)
C04U 0.066(4) 0.053(4) 0.063(4) 0.010(3) 0.022(3) 0.002(3)
C04V 0.063(4) 0.051(4) 0.063(4) -0.004(3) 0.015(3) -0.002(3)
C04W 0.067(4) 0.031(3) 0.079(4) 0.003(3) 0.007(3) 0.002(3)
C04X 0.069(4) 0.051(4) 0.069(4) 0.022(3) 0.000(3) 0.000(3)
C04Z 0.089(5) 0.052(4) 0.063(4) 0.002(3) 0.033(4) 0.001(4)
C051 0.077(5) 0.034(3) 0.074(4) 0.011(3) 0.006(4) 0.001(3)
C052 0.077(5) 0.064(5) 0.069(4) 0.023(4) 0.007(4) 0.010(4)
C053 0.062(4) 0.059(4) 0.074(5) 0.028(4) 0.004(3) 0.005(3)
C054 0.064(4) 0.071(5) 0.070(4) 0.019(4) 0.000(3) 0.015(4)
C055 0.065(4) 0.064(4) 0.072(4) 0.016(4) 0.019(3) 0.000(3)
C056 0.064(4) 0.056(4) 0.073(4) 0.015(3) 0.021(3) 0.001(3)
C058 0.101(6) 0.057(4) 0.052(4) 0.003(3) 0.015(4) 0.016(4)
C059 0.066(4) 0.065(4) 0.061(4) 0.025(3) -0.005(3) 0.012(4)
C05A 0.056(4) 0.048(4) 0.080(5) 0.020(3) 0.003(3) 0.010(3)
C05B 0.059(4) 0.035(3) 0.085(5) -0.004(3) 0.010(3) -0.002(3)
C05C 0.068(4) 0.054(4) 0.084(5) 0.014(4) 0.023(4) 0.018(3)
C05D 0.073(5) 0.033(3) 0.103(6) 0.004(3) 0.017(4) 0.003(3)
C05E 0.067(4) 0.063(4) 0.066(4) 0.008(3) 0.016(3) 0.013(3)
C05F 0.081(5) 0.045(4) 0.075(5) 0.007(3) 0.003(4) 0.000(3)
C05G 0.092(5) 0.036(3) 0.078(5) 0.012(3) 0.016(4) 0.014(3)
C05I 0.117(7) 0.046(4) 0.071(5) 0.020(3) 0.032(5) 0.029(4)
C05J 0.133(8) 0.045(4) 0.067(5) -0.010(3) 0.011(5) 0.003(4)
C05K 0.077(5) 0.062(4) 0.072(5) 0.019(4) 0.030(4) 0.005(4)
C05L 0.110(7) 0.058(5) 0.075(5) -0.016(4) -0.003(5) 0.002(5)
C05M 0.129(8) 0.049(4) 0.084(6) -0.003(4) -0.007(6) -0.002(5)
C05N 0.067(5) 0.066(5) 0.077(5) -0.023(4) 0.020(4) -0.014(4)
C05R 0.124(8) 0.070(5) 0.055(4) -0.002(4) -0.004(4) 0.011(5)
O05X 0.180(5) 0.185(5) 0.184(5) 0.002(2) 0.041(2) 0.001(2)
C6 0.075(5) 0.077(5) 0.087(5) 0.030(4) 0.028(4) 0.022(4)
C20 0.194(8) 0.195(8) 0.195(8) 0.001(2) 0.040(3) -0.002(2)
I15 0.1127(16) 0.112(2) 0.189(3) 0.094(2) 0.0960(19) 0.0610(14)
I18 0.281(5) 0.109(2) 0.0792(18) 0.0533(16) 0.057(2) 0.073(3)
N1 0.088(13) 0.043(6) 0.036(6) 0.009(5) 0.015(8) -0.002(9)
N2 0.071(10) 0.050(7) 0.056(7) -0.008(5) 0.028(9) 0.006(9)
N6 0.081(13) 0.049(10) 0.061(9) 0.002(7) 0.022(9) -0.005(9)
N0 0.075(14) 0.014(7) 0.042(6) 0.002(5) 0.031(8) -0.012(7)

loop_
_atom_type_symbol
_atom_type_description
_atom_type_scat_dispersion_real
_atom_type_scat_dispersion_imag
_atom_type_scat_source
C C 0.0181 0.0091 'International Tables Vol C Tables 4.2.6.8 and 6.1.1.4'
H H 0.0000 0.0000 'International Tables Vol C Tables 4.2.6.8 and 6.1.1.4'
Cl Cl 0.3639 0.7018 'International Tables Vol C Tables 4.2.6.8 and 6.1.1.4'
I I -0.3257 6.8362 'International Tables Vol C Tables 4.2.6.8 and 6.1.1.4'
N N 0.0311 0.0180 'International Tables Vol C Tables 4.2.6.8 and 6.1.1.4'
O O 0.0492 0.0322 'International Tables Vol C Tables 4.2.6.8 and 6.1.1.4'
S S 0.3331 0.5567 'International Tables Vol C Tables 4.2.6.8 and 6.1.1.4'

loop_
_geom_angle_atom_site_label_1
_geom_angle_atom_site_label_2
_geom_angle_atom_site_label_3
_geom_angle
_geom_angle_site_symmetry_1
_geom_angle_site_symmetry_3
_geom_angle_publ_flag
C03L S003 C03O 83.8(4) . . ?
C05N S004 C03C 82.2(4) . . ?
C03L S006 C03C 81.1(4) . . ?
C05N S009 C03O 83.1(5) . . ?
C024 N00K C02G 113.8(4) . . ?
C024 N00K C034 120.4(4) . 3_757 ?
C02G N00K C034 122.2(4) . 3_757 ?
C01Z N00M C025 113.6(5) . . ?
C01Z N00M C030 121.9(4) . . ?
C025 N00M C030 122.7(5) . . ?
C02N N00O C02T 120.4(5) . . ?
C02N N00O C032 112.4(4) . . ?
C02T N00O C032 121.9(4) . . ?
C024 N00Q C02L 112.5(4) . . ?
C024 N00Q C02T 121.5(5) . . ?
C02L N00Q C02T 121.1(5) . . ?
C02M N00U C02E 112.1(5) . . ?
C02M N00U C034 123.6(5) . . ?
C034 N00U C02E 122.2(5) . . ?
C01Z N00W C02E 112.5(4) . . ?
C01Z N00W C02I 120.4(4) . 3_757 ?
C02E N00W C02I 121.2(5) . 3_757 ?
C025 N00X C03D 122.4(4) . . ?
C02M N00X C025 112.4(4) . . ?
C02M N00X C03D 123.6(4) . . ?
C02S N00Y C037 112.1(5) . . ?
C02S N00Y C03J 120.3(5) . . ?
C03J N00Y C037 121.9(5) . . ?
C02S N010 C02D 113.6(5) . . ?
C02S N010 C03V 122.1(5) . . ?
C03V N010 C02D 124.1(5) . . ?
C02V N011 C03D 121.4(4) . . ?
C038 N011 C02V 114.3(5) . . ?
C038 N011 C03D 122.1(5) . . ?
C02U N012 C02L 111.8(5) . . ?
C02U N012 C03B 121.9(5) . . ?
C03B N012 C02L 122.4(5) . . ?
C03E N013 C03P 122.7(5) . . ?
C03E N013 C03T 113.0(5) . . ?
C03P N013 C03T 123.2(5) . . ?
C02O N014 C02V 114.2(5) . . ?
C02O N014 C030 122.5(5) . . ?
C02V N014 C030 120.9(4) . . ?
C02W N017 C032 111.3(5) . . ?
C02W N017 C03B 122.9(5) . . ?
C03B N017 C032 122.6(5) . . ?
C02G N018 C02I 121.8(4) . . ?
C02U N018 C02G 112.2(5) . . ?
C02U N018 C02I 120.2(5) . . ?
C02X N019 C03T 112.5(5) . . ?
C02X N019 C03V 122.3(5) . . ?
C03V N019 C03T 122.7(5) . . ?
C036 N01B C03K 111.8(5) . . ?
C036 N01B C04E 122.3(5) . . ?
C04E N01B C03K 119.8(5) . . ?
C03Q N01C C03X 111.2(5) . . ?
C03Q N01C C04E 120.6(5) . . ?
C03X N01C C04E 121.3(6) . . ?
C039 N01D C03K 110.5(5) . . ?
C039 N01D C049 120.9(5) . . ?
C03K N01D C049 122.8(5) . . ?
C02N N01E C035 112.8(4) . . ?
C02N N01E C03F 123.0(5) . . ?
C035 N01E C03F 123.7(5) . . ?
C02Z N01G C02D 112.6(5) . . ?
C02Z N01G C03P 122.0(5) . . ?
C03P N01G C02D 122.9(5) . . ?
C02W N01I C035 113.1(4) . . ?
C02W N01I C04L 121.7(5) . . ?
C04L N01I C035 122.7(5) . . ?
C02X N01J C041 122.2(5) . . ?
C02X N01J C04K 112.9(5) . . ?
C04K N01J C041 122.7(5) . . ?
C02Z N01K C037 115.0(5) . . ?
C02Z N01K C03S 122.6(5) . . ?
C037 N01K C03S 122.1(5) . . ?
C02Y N01L C04L 123.4(5) . . ?
C038 N01L C02Y 112.3(5) . . ?
C038 N01L C04L 123.0(5) . . ?
C039 N01M C03I 112.6(5) . . ?
C039 N01M C03J 122.8(5) . . ?
C03I N01M C03J 121.1(5) . . ?
C048 N01N C03X 112.4(5) . . ?
C048 N01N C049 121.1(5) . . ?
C049 N01N C03X 122.3(5) . . ?
C03Y N01O C042 121.2(6) . . ?
C056 N01O C03Y 120.0(6) . . ?
C056 N01O C042 118.6(6) . . ?
C03W N01Q C041 121.0(5) . . ?
C03W N01Q C04H 111.5(5) . . ?
C04H N01Q C041 122.1(6) . . ?
C04O N01R C04D 122.1(7) . . ?
C04Z N01R C04D 118.1(6) . . ?
C04Z N01R C04O 119.7(6) . . ?
C02O N01S C02Y 112.3(4) . . ?
C02O N01S C03F 123.3(5) . . ?
C03F N01S C02Y 123.4(5) . . ?
C036 N01X C03I 112.4(5) . . ?
C036 N01X C03S 123.4(5) . . ?
C03I N01X C03S 120.7(5) . . ?
C03W N01Y C03U 111.1(6) . . ?
C03W N01Y C04X 123.0(5) . . ?
C04X N01Y C03U 121.4(5) . . ?
O008 C01Z N00M 125.4(5) . . ?
O008 C01Z N00W 126.8(5) . . ?
N00W C01Z N00M 107.8(4) . . ?
C04P N020 C04G 121.7(5) . . ?
C04P N020 C04S 112.5(5) . . ?
C04S N020 C04G 122.4(6) . . ?
C03Z N021 C051 121.7(6) . . ?
C04T N021 C03Z 121.8(6) . . ?
C04T N021 C051 111.8(7) . . ?
C03R N023 C04W 113.0(6) . . ?
C03R N023 C05F 122.0(6) . . ?
C04W N023 C05F 121.7(6) . . ?
O00D C024 N00K 127.4(5) . . ?
O00D C024 N00Q 125.7(5) . . ?
N00K C024 N00Q 106.9(4) . . ?
N00M C025 N00X 115.4(4) . . ?
N00M C025 H025 111.6 . . ?
N00M C025 C02E 102.8(4) . . ?
N00X C025 H025 111.6 . . ?
N00X C025 C02E 103.0(4) . . ?
C02E C025 H025 111.6 . . ?
C03Z N026 C05A 120.3(5) . . ?
C044 N026 C03Z 122.4(5) . . ?
C044 N026 C05A 110.8(6) . . ?
C044 N027 C04X 122.9(5) . . ?
C044 N027 C053 111.5(6) . . ?
C053 N027 C04X 121.7(6) . . ?
C03Q N028 C045 112.4(5) . . ?
C03Q N028 C04G 123.5(5) . . ?
C04G N028 C045 122.9(5) . . ?
C03U N029 C059 121.6(6) . . ?
C04J N029 C03U 111.7(6) . . ?
C04J N029 C059 119.8(5) . . ?
C04P N02A C05B 112.8(6) . . ?
C04P N02A C05F 122.1(5) . . ?
C05F N02A C05B 121.5(5) . . ?
C03R N02B C051 113.8(6) . . ?
C03R N02B C054 122.5(6) . . ?
C054 N02B C051 121.0(6) . . ?
C03E N02C C04K 111.7(5) . . ?
C03E N02C C04Q 123.0(5) . . ?
C04Q N02C C04K 121.3(6) . . ?
N010 C02D N01G 115.1(4) . . ?
N010 C02D H02D 112.1 . . ?
N010 C02D C037 102.6(4) . . ?
N01G C02D H02D 112.1 . . ?
N01G C02D C037 102.2(4) . . ?
C037 C02D H02D 112.1 . . ?
N00U C02E N00W 113.8(4) . . ?
N00U C02E C025 103.0(4) . . ?
N00U C02E H02E 112.2 . . ?
N00W C02E C025 102.8(4) . . ?
N00W C02E H02E 112.2 . . ?
C025 C02E H02E 112.2 . . ?
C045 N02F C04M 121.6(5) . . ?
C048 N02F C045 112.1(5) . . ?
C048 N02F C04M 121.9(5) . . ?
N00K C02G H02G 112.4 . . ?
N00K C02G C02L 102.2(4) . . ?
N018 C02G N00K 112.8(5) . . ?
N018 C02G H02G 112.4 . . ?
N018 C02G C02L 103.9(4) . . ?
C02L C02G H02G 112.4 . . ?
C04H N02H C04Q 123.6(7) . . ?
C04J N02H C04H 111.6(6) . . ?
C04J N02H C04Q 121.9(6) . . ?
N00W C02I H02A 109.3 3_757 . ?
N00W C02I H02B 109.3 3_757 . ?
N018 C02I N00W 111.4(4) . 3_757 ?
N018 C02I H02A 109.3 . . ?
N018 C02I H02B 109.3 . . ?
H02A C02I H02B 108.0 . . ?
O02K C02J H02H 100.4 . . ?
O02K C02J H02I 145.9 . . ?
H02H C02J H02I 111.0 . . ?
N00Q C02L N012 114.2(4) . . ?
N00Q C02L C02G 104.2(4) . . ?
N00Q C02L H02L 111.5 . . ?
N012 C02L C02G 103.4(4) . . ?
N012 C02L H02L 111.5 . . ?
C02G C02L H02L 111.5 . . ?
O007 C02M N00U 126.1(6) . . ?
O007 C02M N00X 124.4(5) . . ?
N00U C02M N00X 109.5(4) . . ?
O00G C02N N00O 126.5(5) . . ?
O00G C02N N01E 125.9(5) . . ?
N00O C02N N01E 107.5(5) . . ?
O00A C02O N014 126.4(5) . . ?
O00A C02O N01S 125.7(5) . . ?
N014 C02O N01S 107.9(5) . . ?
C04T N02P C04W 113.1(7) . . ?
C04T N02P C05D 121.8(6) . . ?
C04W N02P C05D 122.7(7) . . ?
C052 N02Q C053 110.5(7) . . ?
C052 N02Q C059 121.1(6) . . ?
C059 N02Q C053 122.4(6) . . ?
C052 N02R C054 122.2(6) . . ?
C052 N02R C05A 113.3(6) . . ?
C05A N02R C054 121.8(7) . . ?
O00H C02S N00Y 126.1(6) . . ?
O00H C02S N010 126.0(6) . . ?
N00Y C02S N010 107.9(4) . . ?
N00O C02T H02C 108.8 . . ?
N00O C02T H02F 108.8 . . ?
N00Q C02T N00O 113.7(4) . . ?
N00Q C02T H02C 108.8 . . ?
N00Q C02T H02F 108.8 . . ?
H02C C02T H02F 107.7 . . ?
O00B C02U N012 125.8(6) . . ?
O00B C02U N018 126.0(6) . . ?
N012 C02U N018 108.2(5) . . ?
N011 C02V H02V 112.2 . . ?
N011 C02V C02Y 102.0(4) . . ?
N014 C02V N011 115.2(5) . . ?
N014 C02V H02V 112.2 . . ?
N014 C02V C02Y 102.0(4) . . ?
C02Y C02V H02V 112.2 . . ?
O00I C02W N017 123.7(6) . . ?
O00I C02W N01I 128.2(5) . . ?
N01I C02W N017 108.1(5) . . ?
O00C C02X N019 126.7(6) . . ?
O00C C02X N01J 126.1(5) . . ?
N01J C02X N019 107.2(5) . . ?
N01L C02Y N01S 114.9(5) . . ?
N01L C02Y C02V 103.7(4) . . ?
N01L C02Y H02Y 111.4 . . ?
N01S C02Y C02V 103.5(4) . . ?
N01S C02Y H02Y 111.4 . . ?
C02V C02Y H02Y 111.4 . . ?
O00N C02Z N01G 124.9(6) . . ?
O00N C02Z N01K 127.3(6) . . ?
N01K C02Z N01G 107.7(5) . . ?
N00M C030 N014 113.4(4) . . ?
N00M C030 H03M 108.9 . . ?
N00M C030 H03N 108.9 . . ?
N014 C030 H03M 108.9 . . ?
N014 C030 H03N 108.9 . . ?
H03M C030 H03N 107.7 . . ?
N00O C032 H032 112.0 . . ?
N00O C032 C035 102.6(4) . . ?
N017 C032 N00O 113.5(5) . . ?
N017 C032 H032 112.0 . . ?
N017 C032 C035 104.0(4) . . ?
C035 C032 H032 112.0 . . ?
C04M N033 C04S 124.2(6) . . ?
C05G N033 C04M 123.5(6) . . ?
C05G N033 C04S 111.2(6) . . ?
N00K C034 H03O 108.7 3_757 . ?
N00K C034 H03P 108.7 3_757 . ?
N00U C034 N00K 114.2(4) . 3_757 ?
N00U C034 H03O 108.7 . . ?
N00U C034 H03P 108.7 . . ?
H03O C034 H03P 107.6 . . ?
N01E C035 N01I 115.7(5) . . ?
N01E C035 C032 104.3(4) . . ?
N01E C035 H035 111.1 . . ?
N01I C035 C032 102.9(5) . . ?
N01I C035 H035 111.1 . . ?
C032 C035 H035 111.1 . . ?
O00L C036 N01B 126.4(6) . . ?
O00L C036 N01X 125.0(6) . . ?
N01B C036 N01X 108.7(5) . . ?
N00Y C037 C02D 102.8(4) . . ?
N00Y C037 H037 111.9 . . ?
N01K C037 N00Y 115.7(5) . . ?
N01K C037 C02D 101.9(5) . . ?
N01K C037 H037 111.9 . . ?
C02D C037 H037 111.9 . . ?
O00F C038 N011 127.8(6) . . ?
O00F C038 N01L 124.6(5) . . ?
N011 C038 N01L 107.5(5) . . ?
O00E C039 N01D 124.2(5) . . ?
O00E C039 N01M 127.2(5) . . ?
N01M C039 N01D 108.6(5) . . ?
C05B N03A C05D 122.8(6) . . ?
C05G N03A C05B 114.7(6) . . ?
C05G N03A C05D 122.3(7) . . ?
N012 C03B H03Q 108.9 . . ?
N012 C03B H03R 108.9 . . ?
N017 C03B N012 113.3(5) . . ?
N017 C03B H03Q 108.9 . . ?
N017 C03B H03R 108.9 . . ?
H03Q C03B H03R 107.7 . . ?
C03G C03C S004 119.3(5) . . ?
C03G C03C S006 118.0(6) . . ?
N2 C03C S004 114.1(9) . . ?
N2 C03C C03G 126.5(10) . . ?
N6 C03C S006 117.9(11) . . ?
N6 C03C C03G 124.1(11) . . ?
N00X C03D H03S 108.7 . . ?
N00X C03D H03V 108.7 . . ?
N011 C03D N00X 114.2(4) . . ?
N011 C03D H03S 108.7 . . ?
N011 C03D H03V 108.7 . . ?
H03S C03D H03V 107.6 . . ?
O00J C03E N013 128.1(6) . . ?
O00J C03E N02C 124.1(6) . . ?
N013 C03E N02C 107.8(5) . . ?
N01E C03F N01S 113.1(5) . . ?
N01E C03F H03W 109.0 . . ?
N01E C03F H03Y 109.0 . . ?
N01S C03F H03W 109.0 . . ?
N01S C03F H03Y 109.0 . . ?
H03W C03F H03Y 107.8 . . ?
C04A C03G C03C 121.8(7) . . ?
C055 C03G C03C 121.2(6) . . ?
C055 C03G C04A 116.9(6) . . ?
N01M C03I N01X 115.2(5) . . ?
N01M C03I H03I 111.1 . . ?
N01M C03I C03K 104.6(5) . . ?
N01X C03I H03I 111.1 . . ?
N01X C03I C03K 103.4(5) . . ?
C03K C03I H03I 111.1 . . ?
N00Y C03J N01M 112.7(5) . . ?
N00Y C03J H03A 109.0 . . ?
N00Y C03J H03B 109.0 . . ?
N01M C03J H03A 109.0 . . ?
N01M C03J H03B 109.0 . . ?
H03A C03J H03B 107.8 . . ?
N01B C03K C03I 103.4(5) . . ?
N01B C03K H03K 112.5 . . ?
N01D C03K N01B 112.1(5) . . ?
N01D C03K C03I 103.2(5) . . ?
N01D C03K H03K 112.5 . . ?
C03I C03K H03K 112.5 . . ?
C05N C03L S003 123.2(7) . . ?
C05N C03L S006 128.3(7) . . ?
C05N C03L N2 104.6(9) . . ?
C05N C03L N0 103.8(9) . . ?
N2 C03L S003 132.2(8) . . ?
N0 C03L S006 127.9(8) . . ?
C047 C03O S003 121.0(6) . . ?
C047 C03O S009 118.9(6) . . ?
N1 C03O S003 119.3(9) . . ?
N1 C03O C047 119.7(9) . . ?
N0 C03O S009 115.7(11) . . ?
N0 C03O C047 125.3(12) . . ?
N013 C03P H03C 108.8 . . ?
N013 C03P H03D 108.8 . . ?
N01G C03P N013 114.0(5) . . ?
N01G C03P H03C 108.8 . . ?
N01G C03P H03D 108.8 . . ?
H03C C03P H03D 107.6 . . ?
O00P C03Q N01C 125.2(6) . . ?
O00P C03Q N028 125.8(6) . . ?
N028 C03Q N01C 109.0(5) . . ?
O015 C03R N023 126.0(7) . . ?
O015 C03R N02B 127.1(7) . . ?
N02B C03R N023 106.8(6) . . ?
N01K C03S H03E 108.7 . . ?
N01K C03S H03F 108.7 . . ?
N01X C03S N01K 114.3(5) . . ?
N01X C03S H03E 108.7 . . ?
N01X C03S H03F 108.7 . . ?
H03E C03S H03F 107.6 . . ?
N013 C03T H03T 112.0 . . ?
N013 C03T C04K 102.9(5) . . ?
N019 C03T N013 113.8(5) . . ?
N019 C03T H03T 112.0 . . ?
N019 C03T C04K 103.4(5) . . ?
C04K C03T H03T 112.0 . . ?
N01Y C03U N029 114.0(6) . . ?
N01Y C03U H03U 112.0 . . ?
N01Y C03U C04H 103.5(5) . . ?
N029 C03U H03U 112.0 . . ?
N029 C03U C04H 102.5(5) . . ?
C04H C03U H03U 112.0 . . ?
N010 C03V N019 113.8(5) . . ?
N010 C03V H03G 108.8 . . ?
N010 C03V H03H 108.8 . . ?
N019 C03V H03G 108.8 . . ?
N019 C03V H03H 108.8 . . ?
H03G C03V H03H 107.7 . . ?
O00Z C03W N01Q 125.5(6) . . ?
O00Z C03W N01Y 125.9(7) . . ?
N01Y C03W N01Q 108.7(5) . . ?
N01C C03X N01N 114.3(5) . . ?
N01C C03X H03X 111.6 . . ?
N01C C03X C045 104.3(5) . . ?
N01N C03X H03X 111.6 . . ?
N01N C03X C045 103.1(5) . . ?
C045 C03X H03X 111.6 . . ?
N01O C03Y H03Z 119.6 . . ?
N01O C03Y C04A 120.8(6) . . ?
C04A C03Y H03Z 119.6 . . ?
N021 C03Z N026 113.4(5) . . ?
N021 C03Z H03J 108.9 . . ?
N021 C03Z H03L 108.9 . . ?
N026 C03Z H03J 108.9 . . ?
N026 C03Z H03L 108.9 . . ?
H03J C03Z H03L 107.7 . . ?
N01J C041 H04A 109.0 . . ?
N01J C041 H04B 109.0 . . ?
N01Q C041 N01J 113.0(5) . . ?
N01Q C041 H04A 109.0 . . ?
N01Q C041 H04B 109.0 . . ?
H04A C041 H04B 107.8 . . ?
C05C C042 N01O 119.7(6) . . ?
C05J C042 N01O 121.1(7) . . ?
C05J C042 C05C 119.2(7) . . ?
O00T C044 N026 125.8(7) . . ?
O00T C044 N027 124.7(7) . . ?
N027 C044 N026 109.5(5) . . ?
N028 C045 N02F 114.5(5) . . ?
N028 C045 C03X 102.6(5) . . ?
N028 C045 H045 111.8 . . ?
N02F C045 C03X 103.7(5) . . ?
N02F C045 H045 111.8 . . ?
C03X C045 H045 111.8 . . ?
C04U C047 C03O 122.0(7) . . ?
C04U C047 C04V 116.2(6) . . ?
C04V C047 C03O 121.7(7) . . ?
O00V C048 N01N 126.2(6) . . ?
O00V C048 N02F 125.6(6) . . ?
N02F C048 N01N 108.1(5) . . ?
N01D C049 H04C 109.2 . . ?
N01D C049 H04D 109.2 . . ?
N01N C049 N01D 112.1(5) . . ?
N01N C049 H04C 109.2 . . ?
N01N C049 H04D 109.2 . . ?
H04C C049 H04D 107.9 . . ?
C03G C04A H04T 119.8 . . ?
C03Y C04A C03G 120.4(7) . . ?
C03Y C04A H04T 119.8 . . ?
C05E C04D N01R 118.9(6) . . ?
C05L C04D N01R 120.2(7) . . ?
C05L C04D C05E 120.9(7) . . ?
N01B C04E H04E 109.2 . . ?
N01B C04E H04F 109.2 . . ?
N01C C04E N01B 111.9(5) . . ?
N01C C04E H04E 109.2 . . ?
N01C C04E H04F 109.2 . . ?
H04E C04E H04F 107.9 . . ?
N020 C04G H04G 109.1 . . ?
N020 C04G H04H 109.1 . . ?
N028 C04G N020 112.5(6) . . ?
N028 C04G H04G 109.1 . . ?
N028 C04G H04H 109.1 . . ?
H04G C04G H04H 107.8 . . ?
N01Q C04H C03U 104.0(5) . . ?
N01Q C04H H04I 110.8 . . ?
N02H C04H N01Q 115.3(5) . . ?
N02H C04H C03U 104.7(5) . . ?
N02H C04H H04I 110.8 . . ?
C03U C04H H04I 110.8 . . ?
O01A C04J N029 125.8(8) . . ?
O01A C04J N02H 125.8(7) . . ?
N029 C04J N02H 108.4(6) . . ?
N01J C04K C03T 103.6(5) . . ?
N01J C04K H04K 111.0 . . ?
N02C C04K N01J 115.3(6) . . ?
N02C C04K C03T 104.3(5) . . ?
N02C C04K H04K 111.0 . . ?
C03T C04K H04K 111.0 . . ?
N01I C04L N01L 112.1(5) . . ?
N01I C04L H04Q 109.2 . . ?
N01I C04L H04R 109.2 . . ?
N01L C04L H04Q 109.2 . . ?
N01L C04L H04R 109.2 . . ?
H04Q C04L H04R 107.9 . . ?
N02F C04M H04J 108.6 . . ?
N02F C04M H04L 108.6 . . ?
N033 C04M N02F 114.6(6) . . ?
N033 C04M H04J 108.6 . . ?
N033 C04M H04L 108.6 . . ?
H04J C04M H04L 107.6 . . ?
N01R C04O H04U 119.2 . . ?
C04V C04O N01R 121.7(7) . . ?
C04V C04O H04U 119.2 . . ?
O016 C04P N020 125.8(6) . . ?
O016 C04P N02A 125.8(6) . . ?
N020 C04P N02A 108.4(5) . . ?
N02C C04Q H04M 109.3 . . ?
N02C C04Q H04N 109.3 . . ?
N02H C04Q N02C 111.6(6) . . ?
N02H C04Q H04M 109.3 . . ?
N02H C04Q H04N 109.3 . . ?
H04M C04Q H04N 108.0 . . ?
N020 C04S H04S 111.6 . . ?
N020 C04S C05B 103.6(5) . . ?
N033 C04S N020 114.8(6) . . ?
N033 C04S H04S 111.6 . . ?
N033 C04S C05B 102.9(6) . . ?
C05B C04S H04S 111.6 . . ?
O01F C04T N021 124.7(8) . . ?
O01F C04T N02P 126.7(8) . . ?
N02P C04T N021 108.6(6) . . ?
C047 C04U H04V 120.0 . . ?
C04Z C04U C047 120.1(7) . . ?
C04Z C04U H04V 120.0 . . ?
C047 C04V H04X 119.4 . . ?
C04O C04V C047 121.1(7) . . ?
C04O C04V H04X 119.4 . . ?
N023 C04W H04W 111.8 . . ?
N023 C04W C051 103.0(5) . . ?
N02P C04W N023 114.4(6) . . ?
N02P C04W H04W 111.8 . . ?
N02P C04W C051 103.2(6) . . ?
C051 C04W H04W 111.8 . . ?
N01Y C04X N027 114.0(6) . . ?
N01Y C04X H04O 108.8 . . ?
N01Y C04X H04P 108.8 . . ?
N027 C04X H04O 108.8 . . ?
N027 C04X H04P 108.8 . . ?
H04O C04X H04P 107.7 . . ?
N01R C04Z C04U 121.2(7) . . ?
N01R C04Z H04Z 119.4 . . ?
C04U C04Z H04Z 119.4 . . ?
N021 C051 C04W 102.5(6) . . ?
N021 C051 H051 112.1 . . ?
N02B C051 N021 115.3(6) . . ?
N02B C051 C04W 102.0(5) . . ?
N02B C051 H051 112.1 . . ?
C04W C051 H051 112.1 . . ?
O01P C052 N02Q 125.9(8) . . ?
O01P C052 N02R 126.2(8) . . ?
N02R C052 N02Q 107.9(6) . . ?
N027 C053 H053 111.5 . . ?
N027 C053 C05A 104.1(6) . . ?
N02Q C053 N027 112.7(6) . . ?
N02Q C053 H053 111.5 . . ?
N02Q C053 C05A 105.1(6) . . ?
C05A C053 H053 111.5 . . ?
N02B C054 N02R 113.3(6) . . ?
N02B C054 H05A 108.9 . . ?
N02B C054 H05B 108.9 . . ?
N02R C054 H05A 108.9 . . ?
N02R C054 H05B 108.9 . . ?
H05A C054 H05B 107.7 . . ?
C03G C055 H055 119.9 . . ?
C056 C055 C03G 120.3(7) . . ?
C056 C055 H055 119.9 . . ?
N01O C056 C055 121.6(7) . . ?
N01O C056 H056 119.2 . . ?
C055 C056 H056 119.2 . . ?
C05K C058 I001 117.0(6) . . ?
C05K C058 I18 121.2(6) . . ?
C05R C058 I001 122.1(6) . . ?
C05R C058 C05K 120.8(7) . . ?
C05R C058 I18 117.9(6) . . ?
N029 C059 H05C 109.2 . . ?
N029 C059 H05D 109.2 . . ?
N02Q C059 N029 111.9(5) . . ?
N02Q C059 H05C 109.2 . . ?
N02Q C059 H05D 109.2 . . ?
H05C C059 H05D 107.9 . . ?
N026 C05A C053 102.7(6) . . ?
N026 C05A H05E 112.6 . . ?
N02R C05A N026 112.5(6) . . ?
N02R C05A C053 102.9(6) . . ?
N02R C05A H05E 112.6 . . ?
C053 C05A H05E 112.6 . . ?
N02A C05B C04S 102.2(5) . . ?
N02A C05B H05F 111.6 . . ?
N03A C05B N02A 116.4(6) . . ?
N03A C05B C04S 102.8(6) . . ?
N03A C05B H05F 111.6 . . ?
C04S C05B H05F 111.6 . . ?
C042 C05C H05K 120.3 . . ?
C042 C05C C6 119.4(8) . . ?
C6 C05C H05K 120.3 . . ?
N02P C05D N03A 114.0(6) . . ?
N02P C05D H05G 108.8 . . ?
N02P C05D H05H 108.8 . . ?
N03A C05D H05G 108.8 . . ?
N03A C05D H05H 108.8 . . ?
H05G C05D H05H 107.7 . . ?
C04D C05E H05L 120.6 . . ?
C04D C05E C05K 118.8(7) . . ?
C05K C05E H05L 120.6 . . ?
N023 C05F H05I 109.4 . . ?
N023 C05F H05J 109.4 . . ?
N02A C05F N023 111.0(6) . . ?
N02A C05F H05I 109.4 . . ?
N02A C05F H05J 109.4 . . ?
H05I C05F H05J 108.0 . . ?
O01U C05G N033 124.5(8) . . ?
O01U C05G N03A 126.9(8) . . ?
N03A C05G N033 108.3(6) . . ?
C05M C05I I02 116.9(6) . . ?
C05M C05I C6 121.0(7) . . ?
C05M C05I I15 126.3(6) . . ?
C6 C05I I02 122.2(7) . . ?
C6 C05I I15 112.7(7) . . ?
C042 C05J H05M 119.2 . . ?
C05M C05J C042 121.7(9) . . ?
C05M C05J H05M 119.2 . . ?
C058 C05K H05N 120.8 . . ?
C05E C05K C058 118.5(7) . . ?
C05E C05K H05N 120.8 . . ?
C04D C05L H05O 120.1 . . ?
C04D C05L C05R 119.8(8) . . ?
C05R C05L H05O 120.1 . . ?
C05I C05M H05P 119.8 . . ?
C05J C05M C05I 120.3(9) . . ?
C05J C05M H05P 119.8 . . ?
S009 C05N N6 128.3(10) . . ?
C03L C05N S004 125.6(7) . . ?
C03L C05N S009 129.7(8) . . ?
C03L C05N N1 106.2(10) . . ?
C03L C05N N6 101.9(11) . . ?
N1 C05N S004 128.1(8) . . ?
C058 C05R C05L 121.3(8) . . ?
C058 C05R H05R 119.4 . . ?
C05L C05R H05R 119.4 . . ?
C05C C6 C05I 118.2(8) . . ?
C05C C6 H6 120.9 . . ?
C05I C6 H6 120.9 . . ?
O05X C20 H20A 127.4 . . ?
O05X C20 H20B 157.5 . . ?
H20A C20 H20B 72.4 . . ?
C03O N1 C05N 107.2(12) . . ?
C03C N2 C03L 113.3(13) . . ?
C03C N6 C05N 110.8(16) . . ?
C03O N0 C03L 107.5(15) . . ?

loop_
_geom_bond_atom_site_label_1
_geom_bond_atom_site_label_2
_geom_bond_distance
_geom_bond_site_symmetry_2
_geom_bond_publ_flag
I001 C058 2.163(7) . ?
I02 C05I 2.078(7) . ?
S003 C03L 1.603(9) . ?
S003 C03O 1.812(8) . ?
S004 C03C 1.859(8) . ?
S004 C05N 1.609(9) . ?
S006 C03C 1.852(8) . ?
S006 C03L 1.615(9) . ?
O007 C02M 1.250(6) . ?
O008 C01Z 1.226(6) . ?
S009 C03O 1.843(8) . ?
S009 C05N 1.512(12) . ?
O00A C02O 1.228(7) . ?
O00B C02U 1.227(7) . ?
O00C C02X 1.217(7) . ?
O00D C024 1.207(6) . ?
O00E C039 1.213(7) . ?
O00F C038 1.222(7) . ?
O00G C02N 1.214(7) . ?
O00H C02S 1.203(7) . ?
O00I C02W 1.222(7) . ?
O00J C03E 1.216(8) . ?
N00K C024 1.364(7) . ?
N00K C02G 1.446(7) . ?
N00K C034 1.468(7) 3_757 ?
O00L C036 1.234(8) . ?
N00M C01Z 1.366(7) . ?
N00M C025 1.438(6) . ?
N00M C030 1.444(7) . ?
O00N C02Z 1.224(7) . ?
N00O C02N 1.362(7) . ?
N00O C02T 1.451(7) . ?
N00O C032 1.465(7) . ?
O00P C03Q 1.237(7) . ?
N00Q C024 1.386(7) . ?
N00Q C02L 1.428(7) . ?
N00Q C02T 1.439(7) . ?
O00T C044 1.239(7) . ?
N00U C02E 1.454(6) . ?
N00U C02M 1.350(7) . ?
N00U C034 1.444(7) . ?
O00V C048 1.208(8) . ?
N00W C01Z 1.365(7) . ?
N00W C02E 1.458(6) . ?
N00W C02I 1.461(7) 3_757 ?
N00X C025 1.438(6) . ?
N00X C02M 1.363(7) . ?
N00X C03D 1.446(7) . ?
N00Y C02S 1.375(8) . ?
N00Y C037 1.465(7) . ?
N00Y C03J 1.441(8) . ?
O00Z C03W 1.220(7) . ?
N010 C02D 1.439(6) . ?
N010 C02S 1.383(8) . ?
N010 C03V 1.434(8) . ?
N011 C02V 1.434(7) . ?
N011 C038 1.356(7) . ?
N011 C03D 1.437(7) . ?
N012 C02L 1.456(7) . ?
N012 C02U 1.377(8) . ?
N012 C03B 1.445(7) . ?
N013 C03E 1.358(8) . ?
N013 C03P 1.442(7) . ?
N013 C03T 1.454(8) . ?
N014 C02O 1.364(7) . ?
N014 C02V 1.430(7) . ?
N014 C030 1.455(7) . ?
O015 C03R 1.206(8) . ?
O016 C04P 1.217(8) . ?
N017 C02W 1.385(7) . ?
N017 C032 1.449(7) . ?
N017 C03B 1.424(7) . ?
N018 C02G 1.434(7) . ?
N018 C02I 1.443(7) . ?
N018 C02U 1.384(7) . ?
N019 C02X 1.383(7) . ?
N019 C03T 1.443(7) . ?
N019 C03V 1.441(8) . ?
O01A C04J 1.224(8) . ?
N01B C036 1.365(8) . ?
N01B C03K 1.467(8) . ?
N01B C04E 1.453(8) . ?
N01C C03Q 1.371(8) . ?
N01C C03X 1.436(8) . ?
N01C C04E 1.451(7) . ?
N01D C039 1.406(7) . ?
N01D C03K 1.452(7) . ?
N01D C049 1.457(8) . ?
N01E C02N 1.381(7) . ?
N01E C035 1.426(7) . ?
N01E C03F 1.436(7) . ?
O01F C04T 1.225(8) . ?
N01G C02D 1.445(7) . ?
N01G C02Z 1.372(8) . ?
N01G C03P 1.433(8) . ?
N01I C02W 1.347(8) . ?
N01I C035 1.450(8) . ?
N01I C04L 1.447(7) . ?
N01J C02X 1.365(8) . ?
N01J C041 1.462(7) . ?
N01J C04K 1.444(7) . ?
N01K C02Z 1.339(8) . ?
N01K C037 1.425(7) . ?
N01K C03S 1.464(8) . ?
N01L C02Y 1.435(7) . ?
N01L C038 1.381(8) . ?
N01L C04L 1.465(8) . ?
N01M C039 1.350(7) . ?
N01M C03I 1.424(8) . ?
N01M C03J 1.444(8) . ?
N01N C03X 1.457(7) . ?
N01N C048 1.383(8) . ?
N01N C049 1.446(8) . ?
N01O C03Y 1.345(9) . ?
N01O C042 1.428(8) . ?
N01O C056 1.342(9) . ?
O01P C052 1.220(9) . ?
N01Q C03W 1.372(9) . ?
N01Q C041 1.453(8) . ?
N01Q C04H 1.435(7) . ?
N01R C04D 1.467(8) . ?
N01R C04O 1.358(9) . ?
N01R C04Z 1.348(10) . ?
N01S C02O 1.367(8) . ?
N01S C02Y 1.449(7) . ?
N01S C03F 1.448(7) . ?
O01U C05G 1.226(8) . ?
N01X C036 1.373(8) . ?
N01X C03I 1.451(8) . ?
N01X C03S 1.456(7) . ?
N01Y C03U 1.451(8) . ?
N01Y C03W 1.372(8) . ?
N01Y C04X 1.421(9) . ?
N020 C04G 1.454(8) . ?
N020 C04P 1.368(9) . ?
N020 C04S 1.439(8) . ?
N021 C03Z 1.452(9) . ?
N021 C04T 1.364(10) . ?
N021 C051 1.453(9) . ?
N023 C03R 1.383(9) . ?
N023 C04W 1.429(8) . ?
N023 C05F 1.460(10) . ?
C025 H025 1.0000 . ?
C025 C02E 1.564(8) . ?
N026 C03Z 1.457(9) . ?
N026 C044 1.365(9) . ?
N026 C05A 1.480(8) . ?
N027 C044 1.352(9) . ?
N027 C04X 1.464(9) . ?
N027 C053 1.462(8) . ?
N028 C03Q 1.358(8) . ?
N028 C045 1.446(8) . ?
N028 C04G 1.436(8) . ?
N029 C03U 1.454(8) . ?
N029 C04J 1.366(9) . ?
N029 C059 1.457(9) . ?
N02A C04P 1.373(8) . ?
N02A C05B 1.448(8) . ?
N02A C05F 1.447(9) . ?
N02B C03R 1.354(9) . ?
N02B C051 1.451(8) . ?
N02B C054 1.446(10) . ?
N02C C03E 1.390(8) . ?
N02C C04K 1.442(8) . ?
N02C C04Q 1.438(8) . ?
C02D H02D 1.0000 . ?
C02D C037 1.584(8) . ?
C02E H02E 1.0000 . ?
N02F C045 1.458(8) . ?
N02F C048 1.371(9) . ?
N02F C04M 1.462(8) . ?
C02G H02G 1.0000 . ?
C02G C02L 1.553(8) . ?
N02H C04H 1.428(8) . ?
N02H C04J 1.373(10) . ?
N02H C04Q 1.436(9) . ?
C02I H02A 0.9900 . ?
C02I H02B 0.9900 . ?
C02J O02K 1.231(6) . ?
C02J H02H 0.8824 . ?
C02J H02I 0.9137 . ?
C02L H02L 1.0000 . ?
N02P C04T 1.362(10) . ?
N02P C04W 1.423(9) . ?
N02P C05D 1.436(10) . ?
N02Q C052 1.393(10) . ?
N02Q C053 1.451(9) . ?
N02Q C059 1.442(9) . ?
N02R C052 1.371(10) . ?
N02R C054 1.455(10) . ?
N02R C05A 1.439(9) . ?
C02T H02C 0.9900 . ?
C02T H02F 0.9900 . ?
C02V H02V 1.0000 . ?
C02V C02Y 1.571(7) . ?
C02Y H02Y 1.0000 . ?
C030 H03M 0.9900 . ?
C030 H03N 0.9900 . ?
C032 H032 1.0000 . ?
C032 C035 1.537(7) . ?
N033 C04M 1.419(9) . ?
N033 C04S 1.435(9) . ?
N033 C05G 1.394(10) . ?
C034 H03O 0.9900 . ?
C034 H03P 0.9900 . ?
C035 H035 1.0000 . ?
C037 H037 1.0000 . ?
N03A C05B 1.404(9) . ?
N03A C05D 1.463(9) . ?
N03A C05G 1.334(10) . ?
C03B H03Q 0.9900 . ?
C03B H03R 0.9900 . ?
C03C C03G 1.455(9) . ?
C03C N2 1.243(17) . ?
C03C N6 1.22(2) . ?
C03D H03S 0.9900 . ?
C03D H03V 0.9900 . ?
C03F H03W 0.9900 . ?
C03F H03Y 0.9900 . ?
C03G C04A 1.408(10) . ?
C03G C055 1.387(10) . ?
C03I H03I 1.0000 . ?
C03I C03K 1.545(9) . ?
C03J H03A 0.9900 . ?
C03J H03B 0.9900 . ?
C03K H03K 1.0000 . ?
C03L C05N 1.317(10) . ?
C03L N2 1.461(18) . ?
C03L N0 1.54(2) . ?
C03O C047 1.446(9) . ?
C03O N1 1.218(18) . ?
C03O N0 1.292(16) . ?
C03P H03C 0.9900 . ?
C03P H03D 0.9900 . ?
C03S H03E 0.9900 . ?
C03S H03F 0.9900 . ?
C03T H03T 1.0000 . ?
C03T C04K 1.539(9) . ?
C03U H03U 1.0000 . ?
C03U C04H 1.543(9) . ?
C03V H03G 0.9900 . ?
C03V H03H 0.9900 . ?
C03X H03X 1.0000 . ?
C03X C045 1.552(9) . ?
C03Y H03Z 0.9500 . ?
C03Y C04A 1.357(9) . ?
C03Z H03J 0.9900 . ?
C03Z H03L 0.9900 . ?
C041 H04A 0.9900 . ?
C041 H04B 0.9900 . ?
C042 C05C 1.390(10) . ?
C042 C05J 1.372(10) . ?
C045 H045 1.0000 . ?
C047 C04U 1.405(10) . ?
C047 C04V 1.422(10) . ?
C049 H04C 0.9900 . ?
C049 H04D 0.9900 . ?
C04A H04T 0.9500 . ?
C04D C05E 1.384(11) . ?
C04D C05L 1.348(11) . ?
C04E H04E 0.9900 . ?
C04E H04F 0.9900 . ?
C04G H04G 0.9900 . ?
C04G H04H 0.9900 . ?
C04H H04I 1.0000 . ?
C04K H04K 1.0000 . ?
C04L H04Q 0.9900 . ?
C04L H04R 0.9900 . ?
C04M H04J 0.9900 . ?
C04M H04L 0.9900 . ?
C04O H04U 0.9500 . ?
C04O C04V 1.329(10) . ?
C04Q H04M 0.9900 . ?
C04Q H04N 0.9900 . ?
C04S H04S 1.0000 . ?
C04S C05B 1.579(9) . ?
C04U H04V 0.9500 . ?
C04U C04Z 1.375(10) . ?
C04V H04X 0.9500 . ?
C04W H04W 1.0000 . ?
C04W C051 1.572(10) . ?
C04X H04O 0.9900 . ?
C04X H04P 0.9900 . ?
C04Z H04Z 0.9500 . ?
C051 H051 1.0000 . ?
C053 H053 1.0000 . ?
C053 C05A 1.534(11) . ?
C054 H05A 0.9900 . ?
C054 H05B 0.9900 . ?
C055 H055 0.9500 . ?
C055 C056 1.356(10) . ?
C056 H056 0.9500 . ?
C058 C05K 1.406(11) . ?
C058 C05R 1.311(12) . ?
C058 I18 2.024(8) . ?
C059 H05C 0.9900 . ?
C059 H05D 0.9900 . ?
C05A H05E 1.0000 . ?
C05B H05F 1.0000 . ?
C05C H05K 0.9500 . ?
C05C C6 1.391(10) . ?
C05D H05G 0.9900 . ?
C05D H05H 0.9900 . ?
C05E H05L 0.9500 . ?
C05E C05K 1.394(10) . ?
C05F H05I 0.9900 . ?
C05F H05J 0.9900 . ?
C05I C05M 1.353(13) . ?
C05I C6 1.396(12) . ?
C05I I15 2.139(8) . ?
C05J H05M 0.9500 . ?
C05J C05M 1.328(11) . ?
C05K H05N 0.9500 . ?
C05L H05O 0.9500 . ?
C05L C05R 1.380(11) . ?
C05M H05P 0.9500 . ?
C05N N1 1.554(17) . ?
C05N N6 1.55(2) . ?
C05R H05R 0.9500 . ?
O05X C20 1.295(7) . ?
C6 H6 0.9500 . ?
C20 H20A 0.8841 . ?
C20 H20B 0.9871 . ?

loop_
_geom_torsion_atom_site_label_1
_geom_torsion_atom_site_label_2
_geom_torsion_atom_site_label_3
_geom_torsion_atom_site_label_4
_geom_torsion
_geom_torsion_site_symmetry_1
_geom_torsion_site_symmetry_2
_geom_torsion_site_symmetry_3
_geom_torsion_site_symmetry_4
_geom_torsion_publ_flag
I001 C058 C05K C05E 178.8(6) . . . . ?
I001 C058 C05R C05L -177.9(7) . . . . ?
I02 C05I C05M C05J 174.8(8) . . . . ?
I02 C05I C6 C05C -176.6(6) . . . . ?
S003 C03L C05N S004 177.2(5) . . . . ?
S003 C03L C05N N1 1.4(10) . . . . ?
S003 C03L N2 C03C 179.8(7) . . . . ?
S003 C03O C047 C04U -175.7(5) . . . . ?
S003 C03O C047 C04V 5.4(9) . . . . ?
S003 C03O N1 C05N 7.0(14) . . . . ?
S004 C03C C03G C04A 176.0(5) . . . . ?
S004 C03C C03G C055 -2.1(9) . . . . ?
S004 C03C N2 C03L 4.3(14) . . . . ?
S004 C05N N1 C03O 179.1(8) . . . . ?
S006 C03C C03G C04A -3.3(8) . . . . ?
S006 C03C C03G C055 178.7(6) . . . . ?
S006 C03C N6 C05N 0.3(16) . . . . ?
S006 C03L C05N S009 175.5(7) . . . . ?
S006 C03L C05N N6 0.3(11) . . . . ?
S006 C03L N0 C03O -179.7(8) . . . . ?
S009 C03O C047 C04U 1.3(9) . . . . ?
S009 C03O C047 C04V -177.7(6) . . . . ?
S009 C03O N0 C03L 3.3(15) . . . . ?
S009 C05N N6 C03C -175.7(9) . . . . ?
N00K C02G C02L N00Q -2.2(5) . . . . ?
N00K C02G C02L N012 -121.9(4) . . . . ?
N00M C025 C02E N00U -121.3(4) . . . . ?
N00M C025 C02E N00W -2.8(5) . . . . ?
N00O C032 C035 N01E 4.3(6) . . . . ?
N00O C032 C035 N01I -116.8(5) . . . . ?
N00X C025 C02E N00U -1.1(5) . . . . ?
N00X C025 C02E N00W 117.4(4) . . . . ?
N010 C02D C037 N00Y 6.1(5) . . . . ?
N010 C02D C037 N01K 126.3(5) . . . . ?
N011 C02V C02Y N01L -0.7(6) . . . . ?
N011 C02V C02Y N01S -120.9(5) . . . . ?
N013 C03T C04K N01J 120.7(5) . . . . ?
N013 C03T C04K N02C -0.3(7) . . . . ?
N014 C02V C02Y N01L 118.7(5) . . . . ?
N014 C02V C02Y N01S -1.5(5) . . . . ?
N017 C032 C035 N01E 122.9(5) . . . . ?
N017 C032 C035 N01I 1.8(6) . . . . ?
N018 C02G C02L N00Q 115.3(4) . . . . ?
N018 C02G C02L N012 -4.3(5) . . . . ?
N019 C03T C04K N01J 2.0(7) . . . . ?
N019 C03T C04K N02C -119.0(5) . . . . ?
N01C C03X C045 N028 3.1(6) . . . . ?
N01C C03X C045 N02F -116.4(5) . . . . ?
N01G C02D C037 N00Y -113.4(4) . . . . ?
N01G C02D C037 N01K 6.9(5) . . . . ?
N01M C03I C03K N01B 117.6(5) . . . . ?
N01M C03I C03K N01D 0.7(6) . . . . ?
N01N C03X C045 N028 122.7(5) . . . . ?
N01N C03X C045 N02F 3.3(6) . . . . ?
N01O C03Y C04A C03G 0.6(10) . . . . ?
N01O C042 C05C C6 177.5(7) . . . . ?
N01O C042 C05J C05M -179.2(8) . . . . ?
N01R C04D C05E C05K -179.4(6) . . . . ?
N01R C04D C05L C05R -179.8(8) . . . . ?
N01R C04O C04V C047 -2.4(11) . . . . ?
N01X C03I C03K N01B -3.3(6) . . . . ?
N01X C03I C03K N01D -120.2(5) . . . . ?
N01Y C03U C04H N01Q 1.3(6) . . . . ?
N01Y C03U C04H N02H 122.6(5) . . . . ?
C01Z N00M C025 N00X -112.6(5) . . . . ?
C01Z N00M C025 C02E -1.3(5) . . . . ?
C01Z N00M C030 N014 110.7(5) . . . . ?
C01Z N00W C02E N00U 116.8(5) . . . . ?
C01Z N00W C02E C025 6.2(5) . . . . ?
N020 C04S C05B N02A -1.6(8) . . . . ?
N020 C04S C05B N03A -122.7(6) . . . . ?
N023 C04W C051 N021 -115.5(6) . . . . ?
N023 C04W C051 N02B 4.1(7) . . . . ?
C024 N00K C02G N018 -112.7(5) . . . . ?
C024 N00K C02G C02L -1.7(6) . . . . ?
C024 N00Q C02L N012 117.5(5) . . . . ?
C024 N00Q C02L C02G 5.5(6) . . . . ?
C024 N00Q C02T N00O -125.9(5) . . . . ?
C025 N00M C01Z O008 -174.3(5) . . . . ?
C025 N00M C01Z N00W 5.2(6) . . . . ?
C025 N00M C030 N014 -85.3(6) . . . . ?
C025 N00X C02M O007 175.6(5) . . . . ?
C025 N00X C02M N00U -2.9(6) . . . . ?
C025 N00X C03D N011 83.8(6) . . . . ?
N027 C053 C05A N026 -5.2(7) . . . . ?
N027 C053 C05A N02R -122.2(6) . . . . ?
N029 C03U C04H N01Q -117.5(5) . . . . ?
N029 C03U C04H N02H 3.9(6) . . . . ?
C02D N010 C02S O00H 176.9(5) . . . . ?
C02D N010 C02S N00Y -5.7(6) . . . . ?
C02D N010 C03V N019 84.6(6) . . . . ?
C02D N01G C02Z O00N -174.0(5) . . . . ?
C02D N01G C02Z N01K 5.6(6) . . . . ?
C02D N01G C03P N013 -88.3(6) . . . . ?
C02E N00U C02M O007 -176.4(5) . . . . ?
C02E N00U C02M N00X 2.1(6) . . . . ?
C02E N00U C034 N00K -78.0(6) . . . 3_757 ?
C02E N00W C01Z O008 172.2(5) . . . . ?
C02E N00W C01Z N00M -7.3(6) . . . . ?
C02G N00K C024 O00D -173.0(5) . . . . ?
C02G N00K C024 N00Q 5.1(6) . . . . ?
C02G N018 C02I N00W 83.7(6) . . . 3_757 ?
C02G N018 C02U O00B 172.7(6) . . . . ?
C02G N018 C02U N012 -8.0(6) . . . . ?
C02I N00W C01Z O008 18.9(8) 3_757 . . . ?
C02I N00W C01Z N00M -160.6(4) 3_757 . . . ?
C02I N00W C02E N00U -90.0(6) 3_757 . . . ?
C02I N00W C02E C025 159.4(4) 3_757 . . . ?
C02I N018 C02G N00K -89.5(6) . . . . ?
C02I N018 C02G C02L 160.6(5) . . . . ?
C02I N018 C02U O00B 19.2(9) . . . . ?
C02I N018 C02U N012 -161.5(5) . . . . ?
C02L N00Q C024 O00D 171.5(5) . . . . ?
C02L N00Q C024 N00K -6.7(6) . . . . ?
C02L N00Q C02T N00O 80.9(6) . . . . ?
C02L N012 C02U O00B -175.9(6) . . . . ?
C02L N012 C02U N018 4.8(6) . . . . ?
C02L N012 C03B N017 -81.7(7) . . . . ?
C02M N00U C02E N00W -111.0(5) . . . . ?
C02M N00U C02E C025 -0.5(6) . . . . ?
C02M N00U C034 N00K 120.0(6) . . . 3_757 ?
C02M N00X C025 N00M 113.6(5) . . . . ?
C02M N00X C025 C02E 2.4(6) . . . . ?
C02M N00X C03D N011 -111.9(6) . . . . ?
C02N N00O C02T N00Q 125.0(5) . . . . ?
C02N N00O C032 N017 -118.1(5) . . . . ?
C02N N00O C032 C035 -6.4(6) . . . . ?
C02N N01E C035 N01I 111.0(5) . . . . ?
C02N N01E C035 C032 -1.2(6) . . . . ?
C02N N01E C03F N01S -102.4(6) . . . . ?
C02O N014 C02V N011 113.0(5) . . . . ?
C02O N014 C02V C02Y 3.4(6) . . . . ?
C02O N014 C030 N00M -113.5(6) . . . . ?
C02O N01S C02Y N01L -113.0(5) . . . . ?
C02O N01S C02Y C02V -0.7(6) . . . . ?
C02O N01S C03F N01E 104.5(6) . . . . ?
N02P C04W C051 N021 3.8(6) . . . . ?
N02P C04W C051 N02B 123.5(6) . . . . ?
N02Q C053 C05A N026 113.5(6) . . . . ?
N02Q C053 C05A N02R -3.5(7) . . . . ?
C02S N00Y C037 N01K -120.3(6) . . . . ?
C02S N00Y C037 C02D -10.1(6) . . . . ?
C02S N00Y C03J N01M 121.5(6) . . . . ?
C02S N010 C02D N01G 109.4(6) . . . . ?
C02S N010 C02D C037 -0.6(6) . . . . ?
C02S N010 C03V N019 -101.6(6) . . . . ?
C02T N00O C02N O00G -15.9(9) . . . . ?
C02T N00O C02N N01E 160.7(5) . . . . ?
C02T N00O C032 N017 87.6(6) . . . . ?
C02T N00O C032 C035 -160.8(5) . . . . ?
C02T N00Q C024 O00D 16.1(8) . . . . ?
C02T N00Q C024 N00K -162.0(5) . . . . ?
C02T N00Q C02L N012 -87.0(6) . . . . ?
C02T N00Q C02L C02G 160.9(4) . . . . ?
C02U N012 C02L N00Q -112.6(6) . . . . ?
C02U N012 C02L C02G -0.1(6) . . . . ?
C02U N012 C03B N017 122.3(6) . . . . ?
C02U N018 C02G N00K 117.6(5) . . . . ?
C02U N018 C02G C02L 7.6(6) . . . . ?
C02U N018 C02I N00W -125.4(5) . . . 3_757 ?
C02V N011 C038 O00F -174.1(6) . . . . ?
C02V N011 C038 N01L 4.3(7) . . . . ?
C02V N011 C03D N00X -85.3(6) . . . . ?
C02V N014 C02O O00A 172.4(5) . . . . ?
C02V N014 C02O N01S -4.0(7) . . . . ?
C02V N014 C030 N00M 84.8(6) . . . . ?
C02W N017 C032 N00O 113.3(5) . . . . ?
C02W N017 C032 C035 2.5(6) . . . . ?
C02W N017 C03B N012 -121.5(6) . . . . ?
C02W N01I C035 N01E -118.7(5) . . . . ?
C02W N01I C035 C032 -5.7(6) . . . . ?
C02W N01I C04L N01L 110.8(6) . . . . ?
C02X N019 C03T N013 -116.5(6) . . . . ?
C02X N019 C03T C04K -5.6(7) . . . . ?
C02X N019 C03V N010 110.4(6) . . . . ?
C02X N01J C041 N01Q -116.7(7) . . . . ?
C02X N01J C04K N02C 115.4(6) . . . . ?
C02X N01J C04K C03T 2.1(8) . . . . ?
C02Y N01L C038 O00F 173.7(6) . . . . ?
C02Y N01L C038 N011 -4.7(7) . . . . ?
C02Y N01L C04L N01I 87.2(8) . . . . ?
C02Y N01S C02O O00A -173.6(5) . . . . ?
C02Y N01S C02O N014 2.8(7) . . . . ?
C02Y N01S C03F N01E -88.3(7) . . . . ?
C02Z N01G C02D N010 -118.1(5) . . . . ?
C02Z N01G C02D C037 -7.8(5) . . . . ?
C02Z N01G C03P N013 110.9(6) . . . . ?
C02Z N01K C037 N00Y 106.4(6) . . . . ?
C02Z N01K C037 C02D -4.3(6) . . . . ?
C02Z N01K C03S N01X -106.0(6) . . . . ?
C030 N00M C01Z O008 -8.9(8) . . . . ?
C030 N00M C01Z N00W 170.6(4) . . . . ?
C030 N00M C025 N00X 82.2(6) . . . . ?
C030 N00M C025 C02E -166.5(4) . . . . ?
C030 N014 C02O O00A 9.6(9) . . . . ?
C030 N014 C02O N01S -166.8(5) . . . . ?
C030 N014 C02V N011 -83.9(6) . . . . ?
C030 N014 C02V C02Y 166.5(5) . . . . ?
C032 N00O C02N O00G -170.7(5) . . . . ?
C032 N00O C02N N01E 5.9(6) . . . . ?
C032 N00O C02T N00Q -82.6(6) . . . . ?
C032 N017 C02W O00I 172.7(5) . . . . ?
C032 N017 C02W N01I -6.1(6) . . . . ?
C032 N017 C03B N012 80.3(7) . . . . ?
N033 C04S C05B N02A 118.2(6) . . . . ?
N033 C04S C05B N03A -2.8(7) . . . . ?
C034 N00K C024 O00D -14.1(9) 3_757 . . . ?
C034 N00K C024 N00Q 164.1(5) 3_757 . . . ?
C034 N00K C02G N018 88.8(6) 3_757 . . . ?
C034 N00K C02G C02L -160.3(5) 3_757 . . . ?
C034 N00U C02E N00W 85.1(6) . . . . ?
C034 N00U C02E C025 -164.4(4) . . . . ?
C034 N00U C02M O007 -12.8(9) . . . . ?
C034 N00U C02M N00X 165.7(5) . . . . ?
C035 N01E C02N O00G 173.9(5) . . . . ?
C035 N01E C02N N00O -2.7(6) . . . . ?
C035 N01E C03F N01S 86.4(7) . . . . ?
C035 N01I C02W O00I -171.2(6) . . . . ?
C035 N01I C02W N017 7.5(7) . . . . ?
C035 N01I C04L N01L -88.5(7) . . . . ?
C036 N01B C03K N01D 115.6(6) . . . . ?
C036 N01B C03K C03I 5.0(6) . . . . ?
C036 N01B C04E N01C -126.8(6) . . . . ?
C036 N01X C03I N01M -112.8(6) . . . . ?
C036 N01X C03I C03K 0.7(7) . . . . ?
C036 N01X C03S N01K 117.1(7) . . . . ?
C037 N00Y C02S O00H -172.4(5) . . . . ?
C037 N00Y C02S N010 10.1(6) . . . . ?
C037 N00Y C03J N01M -87.4(6) . . . . ?
C037 N01K C02Z O00N 179.2(5) . . . . ?
C037 N01K C02Z N01G -0.3(7) . . . . ?
C037 N01K C03S N01X 79.8(7) . . . . ?
C038 N011 C02V N014 -111.8(5) . . . . ?
C038 N011 C02V C02Y -2.2(6) . . . . ?
C038 N011 C03D N00X 112.4(6) . . . . ?
C038 N01L C02Y N01S 115.5(5) . . . . ?
C038 N01L C02Y C02V 3.3(6) . . . . ?
C038 N01L C04L N01I -106.7(6) . . . . ?
C039 N01D C03K N01B -115.3(6) . . . . ?
C039 N01D C03K C03I -4.6(6) . . . . ?
C039 N01D C049 N01N 129.0(6) . . . . ?
C039 N01M C03I N01X 116.5(6) . . . . ?
C039 N01M C03I C03K 3.7(7) . . . . ?
C039 N01M C03J N00Y -119.5(6) . . . . ?
C03B N012 C02L N00Q 89.2(6) . . . . ?
C03B N012 C02L C02G -158.3(5) . . . . ?
C03B N012 C02U O00B -17.6(9) . . . . ?
C03B N012 C02U N018 163.1(5) . . . . ?
C03B N017 C02W O00I 12.3(9) . . . . ?
C03B N017 C02W N01I -166.4(5) . . . . ?
C03B N017 C032 N00O -86.3(6) . . . . ?
C03B N017 C032 C035 162.9(5) . . . . ?
C03C S004 C05N C03L 2.3(7) . . . . ?
C03C S004 C05N N1 177.3(10) . . . . ?
C03C S006 C03L C05N -0.1(7) . . . . ?
C03C S006 C03L N0 178.9(10) . . . . ?
C03C C03G C04A C03Y -178.4(6) . . . . ?
C03C C03G C055 C056 177.7(7) . . . . ?
C03D N00X C025 N00M -80.6(6) . . . . ?
C03D N00X C025 C02E 168.2(4) . . . . ?
C03D N00X C02M O007 10.0(9) . . . . ?
C03D N00X C02M N00U -168.5(5) . . . . ?
C03D N011 C02V N014 84.6(6) . . . . ?
C03D N011 C02V C02Y -165.8(5) . . . . ?
C03D N011 C038 O00F -10.6(10) . . . . ?
C03D N011 C038 N01L 167.8(5) . . . . ?
C03E N013 C03P N01G -107.7(6) . . . . ?
C03E N013 C03T N019 114.5(6) . . . . ?
C03E N013 C03T C04K 3.4(7) . . . . ?
C03E N02C C04K N01J -115.6(6) . . . . ?
C03E N02C C04K C03T -2.8(7) . . . . ?
C03E N02C C04Q N02H 117.1(7) . . . . ?
C03F N01E C02N O00G 1.7(9) . . . . ?
C03F N01E C02N N00O -174.9(5) . . . . ?
C03F N01E C035 N01I -77.0(7) . . . . ?
C03F N01E C035 C032 170.8(5) . . . . ?
C03F N01S C02O O00A -5.1(9) . . . . ?
C03F N01S C02O N014 171.3(5) . . . . ?
C03F N01S C02Y N01L 78.6(7) . . . . ?
C03F N01S C02Y C02V -169.2(5) . . . . ?
C03G C03C N2 C03L -178.0(7) . . . . ?
C03G C03C N6 C05N 179.1(7) . . . . ?
C03G C055 C056 N01O 0.8(12) . . . . ?
C03I N01M C039 O00E 172.7(6) . . . . ?
C03I N01M C039 N01D -6.8(7) . . . . ?
C03I N01M C03J N00Y 83.2(7) . . . . ?
C03I N01X C036 O00L -178.1(6) . . . . ?
C03I N01X C036 N01B 2.4(7) . . . . ?
C03I N01X C03S N01K -85.7(7) . . . . ?
C03J N00Y C02S O00H -18.7(8) . . . . ?
C03J N00Y C02S N010 163.9(5) . . . . ?
C03J N00Y C037 N01K 86.5(7) . . . . ?
C03J N00Y C037 C02D -163.4(5) . . . . ?
C03J N01M C039 O00E 13.7(10) . . . . ?
C03J N01M C039 N01D -165.8(5) . . . . ?
C03J N01M C03I N01X -84.0(7) . . . . ?
C03J N01M C03I C03K 163.2(5) . . . . ?
C03K N01B C036 O00L 175.7(6) . . . . ?
C03K N01B C036 N01X -4.8(7) . . . . ?
C03K N01B C04E N01C 83.0(7) . . . . ?
C03K N01D C039 O00E -172.4(5) . . . . ?
C03K N01D C039 N01M 7.2(7) . . . . ?
C03K N01D C049 N01N -80.3(7) . . . . ?
C03L S003 C03O C047 178.1(6) . . . . ?
C03L S003 C03O N1 -5.6(10) . . . . ?
C03L S006 C03C C03G -179.0(5) . . . . ?
C03L S006 C03C N6 -0.1(11) . . . . ?
C03L C05N N1 C03O -5.2(13) . . . . ?
C03L C05N N6 C03C -0.4(14) . . . . ?
C03O S003 C03L C05N 1.7(7) . . . . ?
C03O S003 C03L N2 178.9(10) . . . . ?
C03O S009 C05N C03L 4.7(9) . . . . ?
C03O S009 C05N N6 178.7(10) . . . . ?
C03O C047 C04U C04Z 179.6(6) . . . . ?
C03O C047 C04V C04O -178.0(6) . . . . ?
C03P N013 C03E O00J 6.7(10) . . . . ?
C03P N013 C03E N02C -173.2(5) . . . . ?
C03P N013 C03T N019 -77.6(7) . . . . ?
C03P N013 C03T C04K 171.3(5) . . . . ?
C03P N01G C02D N010 79.4(7) . . . . ?
C03P N01G C02D C037 -170.2(5) . . . . ?
C03P N01G C02Z O00N -11.4(9) . . . . ?
C03P N01G C02Z N01K 168.2(5) . . . . ?
C03Q N01C C03X N01N -118.7(6) . . . . ?
C03Q N01C C03X C045 -6.9(7) . . . . ?
C03Q N01C C04E N01B 129.2(6) . . . . ?
C03Q N028 C045 N02F 113.3(6) . . . . ?
C03Q N028 C045 C03X 1.7(7) . . . . ?
C03Q N028 C04G N020 -112.0(7) . . . . ?
C03R N023 C04W N02P -121.4(7) . . . . ?
C03R N023 C04W C051 -10.1(8) . . . . ?
C03R N023 C05F N02A 115.8(7) . . . . ?
C03R N02B C051 N021 113.2(7) . . . . ?
C03R N02B C051 C04W 3.0(8) . . . . ?
C03R N02B C054 N02R -117.1(8) . . . . ?
C03S N01K C02Z O00N 4.6(9) . . . . ?
C03S N01K C02Z N01G -175.0(5) . . . . ?
C03S N01K C037 N00Y -79.0(7) . . . . ?
C03S N01K C037 C02D 170.3(5) . . . . ?
C03S N01X C036 O00L -19.3(10) . . . . ?
C03S N01X C036 N01B 161.2(6) . . . . ?
C03S N01X C03I N01M 87.8(7) . . . . ?
C03S N01X C03I C03K -158.7(5) . . . . ?
C03T N013 C03E O00J 174.6(6) . . . . ?
C03T N013 C03E N02C -5.3(7) . . . . ?
C03T N013 C03P N01G 85.5(7) . . . . ?
C03T N019 C02X O00C -170.8(6) . . . . ?
C03T N019 C02X N01J 7.1(7) . . . . ?
C03T N019 C03V N010 -89.1(7) . . . . ?
C03U N01Y C03W O00Z 170.3(6) . . . . ?
C03U N01Y C03W N01Q -10.6(8) . . . . ?
C03U N01Y C04X N027 82.0(8) . . . . ?
C03U N029 C04J O01A -171.1(6) . . . . ?
C03U N029 C04J N02H 11.9(7) . . . . ?
C03U N029 C059 N02Q -83.1(8) . . . . ?
C03V N010 C02D N01G -76.2(7) . . . . ?
C03V N010 C02D C037 173.7(5) . . . . ?
C03V N010 C02S O00H 2.4(9) . . . . ?
C03V N010 C02S N00Y 179.9(5) . . . . ?
C03V N019 C02X O00C -8.5(10) . . . . ?
C03V N019 C02X N01J 169.4(5) . . . . ?
C03V N019 C03T N013 81.3(7) . . . . ?
C03V N019 C03T C04K -167.8(5) . . . . ?
C03W N01Q C041 N01J 123.4(6) . . . . ?
C03W N01Q C04H N02H -121.7(7) . . . . ?
C03W N01Q C04H C03U -7.8(7) . . . . ?
C03W N01Y C03U N029 116.0(6) . . . . ?
C03W N01Y C03U C04H 5.5(7) . . . . ?
C03W N01Y C04X N027 -123.9(7) . . . . ?
C03X N01C C03Q O00P -169.8(6) . . . . ?
C03X N01C C03Q N028 8.2(7) . . . . ?
C03X N01C C04E N01B -82.6(7) . . . . ?
C03X N01N C048 O00V 170.9(7) . . . . ?
C03X N01N C048 N02F -5.8(8) . . . . ?
C03X N01N C049 N01D 78.1(7) . . . . ?
C03Y N01O C042 C05C 144.5(7) . . . . ?
C03Y N01O C042 C05J -36.4(10) . . . . ?
C03Y N01O C056 C055 -0.5(11) . . . . ?
C03Z N021 C04T O01F -11.5(11) . . . . ?
C03Z N021 C04T N02P 166.3(6) . . . . ?
C03Z N021 C051 N02B 85.5(8) . . . . ?
C03Z N021 C051 C04W -164.6(5) . . . . ?
C03Z N026 C044 O00T 16.5(10) . . . . ?
C03Z N026 C044 N027 -164.3(6) . . . . ?
C03Z N026 C05A N02R -86.8(8) . . . . ?
C03Z N026 C05A C053 163.2(6) . . . . ?
C041 N01J C02X O00C 8.5(11) . . . . ?
C041 N01J C02X N019 -169.4(6) . . . . ?
C041 N01J C04K N02C -80.9(8) . . . . ?
C041 N01J C04K C03T 165.8(6) . . . . ?
C041 N01Q C03W O00Z -14.8(10) . . . . ?
C041 N01Q C03W N01Y 166.1(5) . . . . ?
C041 N01Q C04H N02H 84.1(8) . . . . ?
C041 N01Q C04H C03U -161.9(5) . . . . ?
C042 N01O C03Y C04A 174.2(6) . . . . ?
C042 N01O C056 C055 -175.1(7) . . . . ?
C042 C05C C6 C05I 0.0(12) . . . . ?
C042 C05J C05M C05I 3.5(16) . . . . ?
C044 N026 C03Z N021 -126.4(6) . . . . ?
C044 N026 C05A N02R 120.6(7) . . . . ?
C044 N026 C05A C053 10.7(7) . . . . ?
C044 N027 C04X N01Y 121.2(7) . . . . ?
C044 N027 C053 N02Q -115.1(7) . . . . ?
C044 N027 C053 C05A -1.8(8) . . . . ?
C045 N028 C03Q O00P 171.9(6) . . . . ?
C045 N028 C03Q N01C -6.1(7) . . . . ?
C045 N028 C04G N020 81.5(8) . . . . ?
C045 N02F C048 O00V -168.6(7) . . . . ?
C045 N02F C048 N01N 8.2(8) . . . . ?
C045 N02F C04M N033 -87.7(8) . . . . ?
C047 C03O N1 C05N -176.7(7) . . . . ?
C047 C03O N0 C03L 178.6(7) . . . . ?
C047 C04U C04Z N01R -0.8(11) . . . . ?
C048 N01N C03X N01C 113.8(6) . . . . ?
C048 N01N C03X C045 1.4(7) . . . . ?
C048 N01N C049 N01D -126.9(6) . . . . ?
C048 N02F C045 N028 -118.1(6) . . . . ?
C048 N02F C045 C03X -7.1(7) . . . . ?
C048 N02F C04M N033 117.7(7) . . . . ?
C049 N01D C039 O00E -18.4(9) . . . . ?
C049 N01D C039 N01M 161.1(5) . . . . ?
C049 N01D C03K N01B 91.3(7) . . . . ?
C049 N01D C03K C03I -158.0(5) . . . . ?
C049 N01N C03X N01C -89.2(7) . . . . ?
C049 N01N C03X C045 158.3(5) . . . . ?
C049 N01N C048 O00V 13.7(11) . . . . ?
C049 N01N C048 N02F -163.1(5) . . . . ?
C04A C03G C055 C056 -0.4(11) . . . . ?
C04D N01R C04O C04V 177.0(6) . . . . ?
C04D N01R C04Z C04U -175.6(6) . . . . ?
C04D C05E C05K C058 -0.6(11) . . . . ?
C04D C05L C05R C058 -1.0(16) . . . . ?
C04E N01B C036 O00L 23.4(10) . . . . ?
C04E N01B C036 N01X -157.1(6) . . . . ?
C04E N01B C03K N01D -91.3(6) . . . . ?
C04E N01B C03K C03I 158.1(5) . . . . ?
C04E N01C C03Q O00P -18.7(10) . . . . ?
C04E N01C C03Q N028 159.4(6) . . . . ?
C04E N01C C03X N01N 90.4(7) . . . . ?
C04E N01C C03X C045 -157.8(5) . . . . ?
C04G N020 C04P O016 -14.2(11) . . . . ?
C04G N020 C04P N02A 166.3(6) . . . . ?
C04G N020 C04S N033 86.2(9) . . . . ?
C04G N020 C04S C05B -162.4(6) . . . . ?
C04G N028 C03Q O00P 4.2(11) . . . . ?
C04G N028 C03Q N01C -173.8(6) . . . . ?
C04G N028 C045 N02F -78.9(8) . . . . ?
C04G N028 C045 C03X 169.5(5) . . . . ?
C04H N01Q C03W O00Z -169.3(7) . . . . ?
C04H N01Q C03W N01Y 11.6(8) . . . . ?
C04H N01Q C041 N01J -84.8(7) . . . . ?
C04H N02H C04J O01A 174.0(7) . . . . ?
C04H N02H C04J N029 -9.1(8) . . . . ?
C04H N02H C04Q N02C 84.6(9) . . . . ?
C04J N029 C03U N01Y -120.8(6) . . . . ?
C04J N029 C03U C04H -9.6(7) . . . . ?
C04J N029 C059 N02Q 128.5(7) . . . . ?
C04J N02H C04H N01Q 116.5(6) . . . . ?
C04J N02H C04H C03U 2.9(7) . . . . ?
C04J N02H C04Q N02C -116.7(7) . . . . ?
C04K N01J C02X O00C 172.3(6) . . . . ?
C04K N01J C02X N019 -5.6(8) . . . . ?
C04K N01J C041 N01Q 81.2(8) . . . . ?
C04K N02C C03E O00J -174.9(6) . . . . ?
C04K N02C C03E N013 5.0(8) . . . . ?
C04K N02C C04Q N02H -87.3(9) . . . . ?
C04L N01I C02W O00I -8.8(10) . . . . ?
C04L N01I C02W N017 169.9(5) . . . . ?
C04L N01I C035 N01E 79.1(7) . . . . ?
C04L N01I C035 C032 -167.9(5) . . . . ?
C04L N01L C02Y N01S -77.1(7) . . . . ?
C04L N01L C02Y C02V 170.7(5) . . . . ?
C04L N01L C038 O00F 6.2(10) . . . . ?
C04L N01L C038 N011 -172.2(5) . . . . ?
C04M N02F C045 N028 85.1(8) . . . . ?
C04M N02F C045 C03X -163.9(6) . . . . ?
C04M N02F C048 O00V -11.8(11) . . . . ?
C04M N02F C048 N01N 165.0(6) . . . . ?
C04M N033 C04S N020 -76.3(9) . . . . ?
C04M N033 C04S C05B 171.9(6) . . . . ?
C04M N033 C05G O01U 2.8(12) . . . . ?
C04M N033 C05G N03A -171.5(6) . . . . ?
C04O N01R C04D C05E -140.1(7) . . . . ?
C04O N01R C04D C05L 40.9(10) . . . . ?
C04O N01R C04Z C04U 1.5(10) . . . . ?
C04P N020 C04G N028 112.0(7) . . . . ?
C04P N020 C04S N033 -114.3(7) . . . . ?
C04P N020 C04S C05B -2.9(8) . . . . ?
C04P N02A C05B N03A 116.8(7) . . . . ?
C04P N02A C05B C04S 5.8(8) . . . . ?
C04P N02A C05F N023 -111.0(7) . . . . ?
C04Q N02C C03E O00J -17.2(11) . . . . ?
C04Q N02C C03E N013 162.6(6) . . . . ?
C04Q N02C C04K N01J 86.3(8) . . . . ?
C04Q N02C C04K C03T -160.9(6) . . . . ?
C04Q N02H C04H N01Q -82.8(9) . . . . ?
C04Q N02H C04H C03U 163.6(6) . . . . ?
C04Q N02H C04J O01A 12.9(11) . . . . ?
C04Q N02H C04J N029 -170.2(6) . . . . ?
C04S N020 C04G N028 -90.3(8) . . . . ?
C04S N020 C04P O016 -173.9(7) . . . . ?
C04S N020 C04P N02A 6.6(9) . . . . ?
C04S N033 C04M N02F 79.4(9) . . . . ?
C04S N033 C05G O01U 171.1(7) . . . . ?
C04S N033 C05G N03A -3.2(9) . . . . ?
C04T N021 C03Z N026 122.8(7) . . . . ?
C04T N021 C051 N02B -118.5(7) . . . . ?
C04T N021 C051 C04W -8.6(7) . . . . ?
C04T N02P C04W N023 113.1(7) . . . . ?
C04T N02P C04W C051 2.0(7) . . . . ?
C04T N02P C05D N03A -108.9(8) . . . . ?
C04U C047 C04V C04O 3.0(10) . . . . ?
C04V C047 C04U C04Z -1.4(10) . . . . ?
C04W N023 C03R O015 -167.4(7) . . . . ?
C04W N023 C03R N02B 12.3(8) . . . . ?
C04W N023 C05F N02A -86.1(8) . . . . ?
C04W N02P C04T O01F 170.2(7) . . . . ?
C04W N02P C04T N021 -7.5(8) . . . . ?
C04W N02P C05D N03A 90.2(9) . . . . ?
C04X N01Y C03U N029 -87.1(8) . . . . ?
C04X N01Y C03U C04H 162.3(6) . . . . ?
C04X N01Y C03W O00Z 13.9(11) . . . . ?
C04X N01Y C03W N01Q -167.0(6) . . . . ?
C04X N027 C044 O00T -13.9(11) . . . . ?
C04X N027 C044 N026 166.9(6) . . . . ?
C04X N027 C053 N02Q 86.5(8) . . . . ?
C04X N027 C053 C05A -160.2(6) . . . . ?
C04Z N01R C04D C05E 36.9(9) . . . . ?
C04Z N01R C04D C05L -142.1(8) . . . . ?
C04Z N01R C04O C04V 0.1(10) . . . . ?
C051 N021 C03Z N026 -83.5(7) . . . . ?
C051 N021 C04T O01F -167.5(6) . . . . ?
C051 N021 C04T N02P 10.3(8) . . . . ?
C051 N02B C03R O015 170.5(7) . . . . ?
C051 N02B C03R N023 -9.2(8) . . . . ?
C051 N02B C054 N02R 82.8(9) . . . . ?
C052 N02Q C053 N027 118.8(7) . . . . ?
C052 N02Q C053 C05A 6.1(8) . . . . ?
C052 N02Q C059 N029 -126.2(7) . . . . ?
C052 N02R C054 N02B 113.7(8) . . . . ?
C052 N02R C05A N026 -109.9(7) . . . . ?
C052 N02R C05A C053 -0.1(8) . . . . ?
C053 N027 C044 O00T -172.0(6) . . . . ?
C053 N027 C044 N026 8.8(8) . . . . ?
C053 N027 C04X N01Y -82.8(8) . . . . ?
C053 N02Q C052 O01P 173.2(8) . . . . ?
C053 N02Q C052 N02R -6.3(9) . . . . ?
C053 N02Q C059 N029 83.7(8) . . . . ?
C054 N02B C03R O015 9.1(12) . . . . ?
C054 N02B C03R N023 -170.6(6) . . . . ?
C054 N02B C051 N021 -85.1(8) . . . . ?
C054 N02B C051 C04W 164.7(6) . . . . ?
C054 N02R C052 O01P -13.8(13) . . . . ?
C054 N02R C052 N02Q 165.7(7) . . . . ?
C054 N02R C05A N026 88.2(8) . . . . ?
C054 N02R C05A C053 -162.0(6) . . . . ?
C055 C03G C04A C03Y -0.3(10) . . . . ?
C056 N01O C03Y C04A -0.2(10) . . . . ?
C056 N01O C042 C05C -41.0(9) . . . . ?
C056 N01O C042 C05J 138.1(8) . . . . ?
C059 N029 C03U N01Y 88.5(7) . . . . ?
C059 N029 C03U C04H -160.3(6) . . . . ?
C059 N029 C04J O01A -19.9(11) . . . . ?
C059 N029 C04J N02H 163.2(6) . . . . ?
C059 N02Q C052 O01P 19.9(13) . . . . ?
C059 N02Q C052 N02R -159.6(7) . . . . ?
C059 N02Q C053 N027 -88.3(8) . . . . ?
C059 N02Q C053 C05A 159.0(6) . . . . ?
C05A N026 C03Z N021 84.3(7) . . . . ?
C05A N026 C044 O00T 168.3(6) . . . . ?
C05A N026 C044 N027 -12.5(7) . . . . ?
C05A N02R C052 O01P -175.6(8) . . . . ?
C05A N02R C052 N02Q 3.9(9) . . . . ?
C05A N02R C054 N02B -86.0(9) . . . . ?
C05B N02A C04P O016 172.6(7) . . . . ?
C05B N02A C04P N020 -7.9(9) . . . . ?
C05B N02A C05F N023 91.7(8) . . . . ?
C05B N03A C05D N02P -80.6(10) . . . . ?
C05B N03A C05G O01U -173.0(8) . . . . ?
C05B N03A C05G N033 1.2(9) . . . . ?
C05C C042 C05J C05M -0.1(14) . . . . ?
C05D N02P C04T O01F 7.6(12) . . . . ?
C05D N02P C04T N021 -170.2(6) . . . . ?
C05D N02P C04W N023 -84.4(8) . . . . ?
C05D N02P C04W C051 164.5(6) . . . . ?
C05D N03A C05B N02A 74.1(9) . . . . ?
C05D N03A C05B C04S -175.2(6) . . . . ?
C05D N03A C05G O01U 3.3(13) . . . . ?
C05D N03A C05G N033 177.5(6) . . . . ?
C05E C04D C05L C05R 1.2(14) . . . . ?
C05F N023 C03R O015 -7.5(11) . . . . ?
C05F N023 C03R N02B 172.2(6) . . . . ?
C05F N023 C04W N02P 78.7(9) . . . . ?
C05F N023 C04W C051 -170.1(6) . . . . ?
C05F N02A C04P O016 13.5(12) . . . . ?
C05F N02A C04P N020 -166.9(6) . . . . ?
C05F N02A C05B N03A -84.0(8) . . . . ?
C05F N02A C05B C04S 165.0(6) . . . . ?
C05G N033 C04M N02F -113.8(7) . . . . ?
C05G N033 C04S N020 115.5(7) . . . . ?
C05G N033 C04S C05B 3.7(8) . . . . ?
C05G N03A C05B N02A -109.6(7) . . . . ?
C05G N03A C05B C04S 1.1(8) . . . . ?
C05G N03A C05D N02P 103.4(9) . . . . ?
C05J C042 C05C C6 -1.6(11) . . . . ?
C05K C058 C05R C05L 0.0(15) . . . . ?
C05L C04D C05E C05K -0.4(12) . . . . ?
C05M C05I C6 C05C 3.4(13) . . . . ?
C05N S004 C03C C03G 178.4(5) . . . . ?
C05N S004 C03C N2 -3.7(9) . . . . ?
C05N S009 C03O C047 -180.0(6) . . . . ?
C05N S009 C03O N0 -4.3(12) . . . . ?
C05N C03L N2 C03C -2.5(13) . . . . ?
C05N C03L N0 C03O -0.5(14) . . . . ?
C05R C058 C05K C05E 0.8(13) . . . . ?
C6 C05I C05M C05J -5.2(15) . . . . ?
I15 C05I C05M C05J 175.2(7) . . . . ?
I15 C05I C6 C05C -176.9(6) . . . . ?
I18 C058 C05K C05E -177.8(6) . . . . ?
I18 C058 C05R C05L 178.7(8) . . . . ?
N1 C03O C047 C04U 8.0(12) . . . . ?
N1 C03O C047 C04V -170.9(10) . . . . ?
N2 C03C C03G C04A -1.6(13) . . . . ?
N2 C03C C03G C055 -179.7(10) . . . . ?
N2 C03L C05N S004 -0.6(10) . . . . ?
N2 C03L C05N N1 -176.5(9) . . . . ?
N6 C03C C03G C04A 177.9(11) . . . . ?
N6 C03C C03G C055 -0.1(14) . . . . ?
N0 C03L C05N S009 -3.7(12) . . . . ?
N0 C03L C05N N6 -178.9(10) . . . . ?
N0 C03O C047 C04U -174.0(12) . . . . ?
N0 C03O C047 C04V 7.1(14) . . . . ?
